data_4510507
loop_
_publ_author_name
'Thu\'ery, Pierre'

_publ_section_title
;
 Increasing Complexity in the Uranyl Ion--Kemp&#x2019;s Triacid System:
 From One- and Two-Dimensional Polymers to Uranyl--Copper(II) Dodeca- and
 Hexadecanuclear Species
;
_journal_issue 5
_journal_name_full 'Crystal Growth &amp; Design'
_journal_page_first 2665
_journal_paper_doi 10.1021/cg500353k
_journal_volume 14
_journal_year 2014
_chemical_formula_sum 'C120 H166 Cu6 O89 U10'
_chemical_formula_weight 5794.07
_space_group_IT_number 2
_symmetry_cell_setting triclinic
_symmetry_space_group_name_Hall '-P 1'
_symmetry_space_group_name_H-M 'P -1'
_atom_sites_solution_hydrogens geom
_atom_sites_solution_primary direct
_atom_sites_solution_secondary difmap
_audit_creation_method SHELXL-97
_cell_angle_alpha 83.831(3)
_cell_angle_beta 87.186(2)
_cell_angle_gamma 82.214(2)
_cell_formula_units_Z 2
_cell_length_a 17.7344(7)
_cell_length_b 19.4751(5)
_cell_length_c 27.1156(11)
_cell_measurement_reflns_used 439080
_cell_measurement_temperature 150(2)
_cell_measurement_theta_max 25.68
_cell_measurement_theta_min 2.93
_cell_volume 9219.4(6)
_computing_cell_refinement 'HKL2000 (Otwinowski & Minor, 1997)'
_computing_data_collection 'COLLECT (Nonius, 1998)'
_computing_data_reduction 'HKL2000 (Otwinowski & Minor, 1997)'
_computing_molecular_graphics 'SHELXTL (Sheldrick, 2008)'
_computing_publication_material 'SHELXTL (Sheldrick, 2008); PLATON (Spek, 2003)'
_computing_structure_refinement 'SHELXL-97 (Sheldrick, 2008)'
_computing_structure_solution 'SHELXS-97 (Sheldrick, 2008)'
_diffrn_ambient_temperature 150(2)
_diffrn_measured_fraction_theta_full 0.998
_diffrn_measured_fraction_theta_max 0.998
_diffrn_measurement_device_type 'Nonius Kappa-CCD area-detector diffractometer'
_diffrn_measurement_method '2 \f and 13 \w scans with 2\% steps (775 frames)'
_diffrn_radiation_monochromator graphite
_diffrn_radiation_source 'fine-focus sealed tube'
_diffrn_radiation_type MoK\a
_diffrn_radiation_wavelength 0.71073
_diffrn_reflns_av_R_equivalents 0.0685
_diffrn_reflns_av_unetI/netI 0.0847
_diffrn_reflns_limit_h_max 21
_diffrn_reflns_limit_h_min -21
_diffrn_reflns_limit_k_max 23
_diffrn_reflns_limit_k_min -23
_diffrn_reflns_limit_l_max 33
_diffrn_reflns_limit_l_min -33
_diffrn_reflns_number 439080
_diffrn_reflns_theta_full 25.68
_diffrn_reflns_theta_max 25.68
_diffrn_reflns_theta_min 2.93
_diffrn_standards_decay_% 0
_diffrn_standards_interval_time 0
_diffrn_standards_number 0
_exptl_absorpt_coefficient_mu 9.512
_exptl_absorpt_correction_T_max 0.514
_exptl_absorpt_correction_T_min 0.265
_exptl_absorpt_correction_type multi-scan
_exptl_absorpt_process_details 'SCALEPACK (Otwinowski & Minor, 1997)'
_exptl_crystal_colour 'translucent light green'
_exptl_crystal_density_diffrn 2.087
_exptl_crystal_density_method 'not measured'
_exptl_crystal_description platelet
_exptl_crystal_F_000 5384
_exptl_crystal_size_max 0.16
_exptl_crystal_size_mid 0.14
_exptl_crystal_size_min 0.07
_refine_diff_density_max 3.479
_refine_diff_density_min -2.868
_refine_diff_density_rms 0.245
_refine_ls_extinction_method none
_refine_ls_goodness_of_fit_ref 1.015
_refine_ls_hydrogen_treatment constr
_refine_ls_matrix_type full
_refine_ls_number_parameters 2053
_refine_ls_number_reflns 34937
_refine_ls_number_restraints 247
_refine_ls_restrained_S_all 1.027
_refine_ls_R_factor_all 0.0868
_refine_ls_R_factor_gt 0.0610
_refine_ls_shift/su_max 0.002
_refine_ls_shift/su_mean 0.000
_refine_ls_structure_factor_coef Fsqd
_refine_ls_weighting_details 'calc w=1/[\s^2^(Fo^2^)+(0.1128P)^2^] where P=(Fo^2^+2Fc^2^)/3'
_refine_ls_weighting_scheme calc
_refine_ls_wR_factor_gt 0.1742
_refine_ls_wR_factor_ref 0.1865
_reflns_number_gt 23313
_reflns_number_total 34937
_reflns_threshold_expression >2sigma(I)
_cod_data_source_file cg500353k_si_002.cif
_cod_data_source_block 9
_cod_depositor_comments 'Adding full bibliography for 4510499--4510507.cif.'
_cod_database_code 4510507

loop_
_symmetry_equiv_pos_as_xyz
'x, y, z'
'-x, -y, -z'

loop_
_atom_site_label
_atom_site_type_symbol
_atom_site_fract_x
_atom_site_fract_y
_atom_site_fract_z
_atom_site_U_iso_or_equiv
_atom_site_adp_type
_atom_site_occupancy
_atom_site_symmetry_multiplicity
_atom_site_calc_flag
_atom_site_refinement_flags
U1 U 0.41109(3) 0.72031(3) 0.89709(2) 0.05357(15) Uani 1 1 d .
U2 U 0.53684(3) 0.65957(3) 0.767723(19) 0.04319(13) Uani 1 1 d .
U3 U -0.01967(3) 0.77990(2) 0.84490(2) 0.04627(14) Uani 1 1 d .
U4 U -0.06759(3) 0.74854(2) 0.689537(18) 0.04014(12) Uani 1 1 d .
U5 U 0.42372(3) 0.43704(3) 0.68142(2) 0.05122(15) Uani 1 1 d .
U6 U 0.44588(3) 0.82167(2) 0.596350(19) 0.04289(13) Uani 1 1 d .
U7 U 0.13660(4) 0.87981(3) 0.55777(2) 0.06128(17) Uani 1 1 d .
U8 U 0.11066(3) 0.51714(2) 0.636416(18) 0.03825(12) Uani 1 1 d .
U9 U 0.19602(3) 0.42180(3) 0.83615(2) 0.04819(14) Uani 1 1 d .
U10 U 0.25383(3) 1.00649(2) 0.70176(2) 0.04226(13) Uani 1 1 d .
Cu1 Cu 0.21444(10) 0.74218(9) 0.85513(6) 0.0515(4) Uani 1 1 d .
Cu2 Cu 0.29213(9) 0.57276(9) 0.83859(6) 0.0486(4) Uani 1 1 d .
Cu3 Cu 0.11246(9) 0.61417(8) 0.81885(6) 0.0463(4) Uani 1 1 d .
Cu4 Cu 0.31968(8) 0.84546(8) 0.78052(6) 0.0449(4) Uani 1 1 d .
Cu5 Cu 0.13571(10) 0.86362(9) 0.76269(8) 0.0622(5) Uani 1 1 d .
Cu6 Cu 0.30588(8) 0.63797(7) 0.54114(6) 0.0385(3) Uani 1 1 d .
O1 O 0.3509(5) 0.7207(5) 0.8463(3) 0.048(2) Uani 1 1 d .
O2 O 0.4738(6) 0.7189(6) 0.9457(4) 0.069(3) Uani 1 1 d .
O3 O 0.4381(5) 0.6726(7) 0.7556(4) 0.077(3) Uani 1 1 d .
O4 O 0.6343(4) 0.6452(5) 0.7795(4) 0.058(3) Uani 1 1 d .
O5 O 0.0630(5) 0.7586(5) 0.8057(3) 0.049(2) Uani 1 1 d .
O6 O -0.1038(7) 0.8034(6) 0.8830(5) 0.087(4) Uani 1 1 d U
O7 O 0.0310(8) 0.7398(9) 0.7002(6) 0.111(5) Uani 1 1 d U
O8 O -0.1646(5) 0.7588(5) 0.6807(4) 0.062(3) Uani 1 1 d .
O9 O 0.3498(6) 0.5062(5) 0.6912(5) 0.073(3) Uani 1 1 d .
O10 O 0.4990(7) 0.3685(6) 0.6719(5) 0.088(4) Uani 1 1 d U
O11 O 0.3618(5) 0.7976(5) 0.6292(4) 0.056(3) Uani 1 1 d .
O12 O 0.5298(6) 0.8456(5) 0.5653(4) 0.060(3) Uani 1 1 d .
O13 O 0.1915(7) 0.8352(8) 0.6044(5) 0.098(4) Uani 1 1 d U
O14 O 0.0784(10) 0.9308(5) 0.5153(4) 0.104(5) Uani 1 1 d .
O15 O 0.1711(5) 0.5682(4) 0.6634(3) 0.049(2) Uani 1 1 d .
O16 O 0.0496(4) 0.4664(4) 0.6103(3) 0.043(2) Uani 1 1 d .
O17 O 0.2079(6) 0.5054(4) 0.8019(4) 0.058(3) Uani 1 1 d .
O18 O 0.1829(7) 0.3422(6) 0.8728(5) 0.080(4) Uani 1 1 d .
O19 O 0.2617(8) 0.9141(5) 0.7018(4) 0.079(4) Uani 1 1 d .
O20 O 0.2467(6) 1.0960(5) 0.7038(4) 0.066(3) Uani 1 1 d .
O21 O 0.3149(6) 0.6856(7) 0.9529(4) 0.075(3) Uani 1 1 d .
O22 O 0.1991(6) 0.6932(6) 0.9188(4) 0.066(3) Uani 1 1 d U
O23 O 0.1905(5) 0.4727(6) 0.9084(4) 0.061(3) Uani 1 1 d .
O24 O 0.2636(6) 0.5574(6) 0.9082(4) 0.067(3) Uani 1 1 d .
O25 O 0.0960(5) 0.6032(5) 0.8894(3) 0.048(2) Uani 1 1 d .
O26 O 0.0438(6) 0.7086(5) 0.9091(4) 0.062(3) Uani 1 1 d .
O27 O 0.4996(5) 0.6241(6) 0.8538(4) 0.060(3) Uani 1 1 d .
O28 O 0.4236(7) 0.5936(6) 0.9153(5) 0.075(3) Uani 1 1 d .
O29 O 0.3224(6) 0.4156(6) 0.8656(5) 0.080(4) Uani 1 1 d .
O30 O 0.3845(5) 0.5092(5) 0.8475(4) 0.055(2) Uani 1 1 d .
O31 O 0.4709(8) 0.4535(6) 0.7571(5) 0.083(4) Uani 1 1 d .
O32 O 0.5271(10) 0.5440(6) 0.7700(5) 0.102(5) Uani 1 1 d .
O33 O 0.5157(6) 0.7497(6) 0.8273(4) 0.064(3) Uani 1 1 d .
O34 O 0.4583(6) 0.8304(6) 0.8678(4) 0.066(3) Uani 1 1 d .
O35 O 0.5378(9) 0.7641(6) 0.7251(4) 0.087(4) Uani 1 1 d .
O36 O 0.4944(6) 0.8479(5) 0.6710(4) 0.056(2) Uani 1 1 d .
O37 O 0.3688(6) 0.9879(6) 0.7473(5) 0.077(3) Uani 1 1 d .
O38 O 0.4177(4) 0.8779(4) 0.7705(3) 0.045(2) Uani 1 1 d .
O39 O 0.3187(10) 0.8267(8) 0.9125(6) 0.139(3) Uani 1 1 d DU
O40 O 0.3015(10) 0.8959(8) 0.8447(6) 0.139(3) Uani 1 1 d DU
O41 O 0.0562(8) 0.8524(9) 0.8851(7) 0.136(3) Uani 1 1 d DU
O42 O 0.1794(8) 0.8287(9) 0.8848(7) 0.144(3) Uani 1 1 d DU
O43 O 0.2226(9) 0.9874(8) 0.7919(7) 0.131(3) Uani 1 1 d DU
O44 O 0.1308(9) 0.9250(8) 0.8149(7) 0.131(3) Uani 1 1 d DU
O45 O 0.2756(9) 0.3579(8) 0.7823(7) 0.115(5) Uani 1 1 d U
O46 O 0.3745(9) 0.3473(7) 0.7333(5) 0.097(4) Uani 1 1 d U
O47 O 0.1236(6) 0.3859(4) 0.7754(4) 0.056(3) Uani 1 1 d .
O48 O 0.1439(7) 0.4342(4) 0.7014(4) 0.066(3) Uani 1 1 d .
O49 O 0.3403(5) 0.3965(4) 0.6301(4) 0.048(2) Uani 1 1 d .
O50 O 0.2242(5) 0.4397(4) 0.6132(4) 0.052(2) Uani 1 1 d .
O51 O 0.0666(5) 0.4686(5) 0.8483(4) 0.059(3) Uani 1 1 d .
O52 O 0.0257(5) 0.5680(5) 0.8053(4) 0.052(2) Uani 1 1 d .
O53 O -0.0900(6) 0.7103(6) 0.7810(4) 0.067(3) Uani 1 1 d .
O54 O -0.0602(6) 0.6666(5) 0.8545(4) 0.067(3) Uani 1 1 d .
O55 O -0.0477(9) 0.6338(7) 0.7026(6) 0.115(5) Uani 1 1 d U
O56 O 0.0139(6) 0.5317(5) 0.6997(4) 0.056(3) Uani 1 1 d .
O57 O 0.5167(5) 0.5151(6) 0.6607(4) 0.062(3) Uani 1 1 d .
O58 O 0.4593(5) 0.4860(4) 0.5969(4) 0.045(2) Uani 1 1 d .
O59 O 0.5092(4) 0.7152(4) 0.6320(3) 0.045(2) Uani 1 1 d .
O60 O 0.5711(4) 0.6401(4) 0.6871(4) 0.044(2) Uani 1 1 d .
O61 O 0.4159(4) 0.6258(4) 0.5452(4) 0.044(2) Uani 1 1 d .
O62 O 0.4418(4) 0.7342(4) 0.5437(3) 0.040(2) Uani 1 1 d .
O63 O -0.0837(8) 0.8377(6) 0.7437(5) 0.099(5) Uani 1 1 d .
O64 O -0.0591(10) 0.8911(7) 0.8029(5) 0.110(5) Uani 1 1 d .
O65 O -0.0519(10) 0.8496(7) 0.6418(6) 0.114(5) Uani 1 1 d U
O66 O 0.0423(8) 0.9076(5) 0.6202(4) 0.074(3) Uani 1 1 d .
O67 O 0.0524(5) 0.9222(5) 0.7303(5) 0.072(4) Uani 1 1 d .
O68 O 0.1217(7) 1.0103(9) 0.7117(6) 0.113(5) Uani 1 1 d .
O69 O -0.0497(4) 0.7134(4) 0.6093(3) 0.042(2) Uani 1 1 d .
O70 O 0.0389(4) 0.6223(4) 0.6083(3) 0.0393(19) Uani 1 1 d .
O71 O 0.0610(5) 0.7873(5) 0.5526(4) 0.051(2) Uani 1 1 d .
O72 O 0.1538(4) 0.7930(4) 0.4971(3) 0.042(2) Uani 1 1 d .
O73 O 0.1593(4) 0.5523(4) 0.5580(3) 0.0378(19) Uani 1 1 d .
O74 O 0.2058(4) 0.6423(4) 0.5151(4) 0.044(2) Uani 1 1 d .
O75 O 0.1492(13) 0.9947(11) 0.5661(9) 0.162(7) Uani 1 1 d U
O76 O 0.2037(9) 1.0359(9) 0.6228(6) 0.112(5) Uani 1 1 d U
O77 O 0.2490(7) 0.8926(7) 0.5099(5) 0.090(4) Uani 1 1 d .
O78 O 0.3700(7) 0.8671(5) 0.5265(4) 0.065(3) Uani 1 1 d .
O79 O 0.3551(7) 1.0172(6) 0.6450(5) 0.085(4) Uani 1 1 d .
O80 O 0.4043(9) 0.9378(7) 0.6035(6) 0.110(5) Uani 1 1 d U
O81 O 0.2107(4) 0.6547(4) 0.8248(3) 0.0373(19) Uani 1 1 d .
O82 O 0.2237(4) 0.8009(4) 0.7909(3) 0.0356(18) Uani 1 1 d .
O83 O 0.3232(6) 0.5933(5) 0.7681(4) 0.062(3) Uani 1 1 d U
O84 O 0.1259(6) 0.6328(5) 0.7480(3) 0.063(3) Uani 1 1 d U
O85 O 0.3419(6) 0.7820(5) 0.7304(4) 0.062(3) Uani 1 1 d U
O86 O 0.1513(5) 0.8075(4) 0.7055(3) 0.047(2) Uani 1 1 d .
O87 O 0.3017(5) 0.7313(4) 0.5049(4) 0.045(2) Uani 1 1 d .
O88 O 0.3188(4) 0.5362(4) 0.5576(3) 0.042(2) Uani 1 1 d .
O89 O 0.2717(6) 0.6685(5) 0.6177(4) 0.069(3) Uani 1 1 d .
C1 C 0.2082(8) 0.6484(9) 1.0048(5) 0.060(4) Uani 1 1 d .
C2 C 0.2332(7) 0.5715(8) 1.0123(5) 0.054(4) Uani 1 1 d .
H2A H 0.2281 0.5564 1.0483 0.065 Uiso 1 1 calc R
H2B H 0.2880 0.5630 1.0028 0.065 Uiso 1 1 calc R
C3 C 0.1900(8) 0.5235(8) 0.9835(5) 0.054(4) Uani 1 1 d .
C4 C 0.1038(8) 0.5461(8) 0.9866(6) 0.058(4) Uani 1 1 d .
H4A H 0.0798 0.5215 0.9627 0.070 Uiso 1 1 calc R
H4B H 0.0847 0.5300 1.0202 0.070 Uiso 1 1 calc R
C5 C 0.0768(8) 0.6234(7) 0.9766(5) 0.047(3) Uani 1 1 d .
C6 C 0.1195(8) 0.6659(8) 1.0037(5) 0.054(4) Uani 1 1 d .
H6A H 0.0996 0.6632 1.0385 0.065 Uiso 1 1 calc R
H6B H 0.1076 0.7149 0.9895 0.065 Uiso 1 1 calc R
C7 C 0.2468(8) 0.6773(8) 0.9538(6) 0.055(4) Uani 1 1 d .
C8 C 0.2381(10) 0.6833(9) 1.0462(6) 0.073(5) Uani 1 1 d .
H8A H 0.2254 0.7339 1.0398 0.109 Uiso 1 1 calc R
H8B H 0.2935 0.6712 1.0473 0.109 Uiso 1 1 calc R
H8C H 0.2145 0.6671 1.0780 0.109 Uiso 1 1 calc R
C9 C 0.2150(8) 0.5178(9) 0.9287(6) 0.057(4) Uani 1 1 d .
C10 C 0.2049(10) 0.4442(8) 1.0081(6) 0.078(5) Uani 1 1 d .
H10A H 0.2595 0.4274 1.0059 0.116 Uiso 1 1 calc R
H10B H 0.1768 0.4150 0.9903 0.116 Uiso 1 1 calc R
H10C H 0.1874 0.4418 1.0430 0.116 Uiso 1 1 calc R
C11 C 0.0724(9) 0.6487(8) 0.9198(5) 0.055(4) Uani 1 1 d .
C12 C -0.0093(9) 0.6379(8) 0.9943(6) 0.061(4) Uani 1 1 d .
H12A H -0.0153 0.6178 1.0288 0.091 Uiso 1 1 calc R
H12B H -0.0408 0.6165 0.9731 0.091 Uiso 1 1 calc R
H12C H -0.0254 0.6882 0.9921 0.091 Uiso 1 1 calc R
C13 C 0.5310(9) 0.5075(10) 0.9002(6) 0.073(5) Uani 1 1 d .
C14 C 0.4842(9) 0.4521(9) 0.9240(6) 0.069(5) Uani 1 1 d .
H14A H 0.4420 0.4754 0.9439 0.083 Uiso 1 1 calc R
H14B H 0.5169 0.4201 0.9473 0.083 Uiso 1 1 calc R
C15 C 0.4488(9) 0.4066(9) 0.8882(7) 0.070(5) Uani 1 1 d .
C16 C 0.5150(10) 0.3814(8) 0.8479(6) 0.071(5) Uani 1 1 d .
H16A H 0.5518 0.3444 0.8646 0.085 Uiso 1 1 calc R
H16B H 0.4916 0.3610 0.8215 0.085 Uiso 1 1 calc R
C17 C 0.5579(9) 0.4398(9) 0.8243(7) 0.071(5) Uani 1 1 d .
C18 C 0.5881(9) 0.4795(9) 0.8611(7) 0.069(4) Uani 1 1 d .
H18A H 0.6103 0.5192 0.8429 0.083 Uiso 1 1 calc R
H18B H 0.6300 0.4488 0.8783 0.083 Uiso 1 1 calc R
C19 C 0.4819(9) 0.5770(8) 0.8877(6) 0.055(4) Uani 1 1 d .
C20 C 0.5769(10) 0.5320(10) 0.9419(8) 0.086(6) Uani 1 1 d .
H20A H 0.6080 0.4916 0.9587 0.129 Uiso 1 1 calc R
H20B H 0.5412 0.5541 0.9660 0.129 Uiso 1 1 calc R
H20C H 0.6100 0.5655 0.9269 0.129 Uiso 1 1 calc R
C21 C 0.3829(9) 0.4450(8) 0.8659(7) 0.072(5) Uani 1 1 d .
C22 C 0.4315(9) 0.3393(10) 0.9198(7) 0.090(6) Uani 1 1 d .
H22A H 0.3918 0.3511 0.9451 0.135 Uiso 1 1 calc R
H22B H 0.4778 0.3165 0.9360 0.135 Uiso 1 1 calc R
H22C H 0.4138 0.3078 0.8983 0.135 Uiso 1 1 calc R
C23 C 0.5151(10) 0.4822(9) 0.7805(6) 0.069(4) Uani 1 1 d .
C24 C 0.6288(10) 0.4026(13) 0.7940(8) 0.103(7) Uani 1 1 d .
H24A H 0.6617 0.3713 0.8170 0.155 Uiso 1 1 calc R
H24B H 0.6578 0.4380 0.7768 0.155 Uiso 1 1 calc R
H24C H 0.6102 0.3758 0.7696 0.155 Uiso 1 1 calc R
C25 C 0.5672(8) 0.8593(8) 0.8232(6) 0.060(4) Uani 1 1 d .
C26 C 0.6202(7) 0.8462(9) 0.7761(6) 0.061(4) Uani 1 1 d .
H26A H 0.6666 0.8683 0.7792 0.073 Uiso 1 1 calc R
H26B H 0.6362 0.7954 0.7769 0.073 Uiso 1 1 calc R
C27 C 0.5874(7) 0.8727(8) 0.7234(6) 0.052(3) Uani 1 1 d .
C28 C 0.5543(7) 0.9484(7) 0.7221(6) 0.051(4) Uani 1 1 d .
H28A H 0.5284 0.9622 0.6904 0.061 Uiso 1 1 calc R
H28B H 0.5968 0.9766 0.7223 0.061 Uiso 1 1 calc R
C29 C 0.4972(7) 0.9672(7) 0.7651(5) 0.051(3) Uani 1 1 d .
C30 C 0.5350(9) 0.9360(9) 0.8169(6) 0.068(4) Uani 1 1 d .
H30A H 0.5766 0.9633 0.8221 0.081 Uiso 1 1 calc R
H30B H 0.4960 0.9443 0.8437 0.081 Uiso 1 1 calc R
C31 C 0.5085(7) 0.8134(7) 0.8375(5) 0.044(3) Uani 1 1 d .
C32 C 0.6198(11) 0.8457(11) 0.8709(8) 0.095(6) Uani 1 1 d U
H32A H 0.5885 0.8559 0.9007 0.143 Uiso 1 1 calc R
H32B H 0.6599 0.8761 0.8665 0.143 Uiso 1 1 calc R
H32C H 0.6431 0.7969 0.8746 0.143 Uiso 1 1 calc R
C33 C 0.5360(9) 0.8258(7) 0.7051(5) 0.050(3) Uani 1 1 d .
C34 C 0.6538(9) 0.8642(10) 0.6847(7) 0.078(5) Uani 1 1 d .
H34A H 0.6339 0.8729 0.6512 0.117 Uiso 1 1 calc R
H34B H 0.6807 0.8167 0.6896 0.117 Uiso 1 1 calc R
H34C H 0.6892 0.8976 0.6888 0.117 Uiso 1 1 calc R
C35 C 0.4236(7) 0.9441(8) 0.7599(5) 0.046(3) Uani 1 1 d .
C36 C 0.4844(12) 1.0502(7) 0.7639(7) 0.084(6) Uani 1 1 d .
H36A H 0.4326 1.0694 0.7543 0.126 Uiso 1 1 d R
H36B H 0.5212 1.0694 0.7399 0.126 Uiso 1 1 d R
H36C H 0.4931 1.0628 0.7970 0.126 Uiso 1 1 d R
C37 C 0.2522(8) 0.9465(8) 0.9170(6) 0.146(3) Uani 1 1 d DU
C38 C 0.1894(9) 0.9255(10) 0.9512(6) 0.146(3) Uani 1 1 d DU
H38A H 0.2051 0.8780 0.9674 0.176 Uiso 1 1 calc R
H38B H 0.1807 0.9576 0.9775 0.176 Uiso 1 1 calc R
C39 C 0.1169(8) 0.9261(8) 0.9259(6) 0.145(3) Uani 1 1 d DU
C40 C 0.0939(8) 0.9955(7) 0.8980(7) 0.146(3) Uani 1 1 d DU
H40A H 0.0473 0.9938 0.8797 0.175 Uiso 1 1 calc R
H40B H 0.0819 1.0310 0.9217 0.175 Uiso 1 1 calc R
C41 C 0.1541(10) 1.0162(8) 0.8626(5) 0.143(3) Uani 1 1 d DU
C42 C 0.2301(9) 1.0096(10) 0.8829(7) 0.143(3) Uani 1 1 d DU
H42A H 0.2331 1.0509 0.9008 0.172 Uiso 1 1 calc R
H42B H 0.2680 1.0107 0.8549 0.172 Uiso 1 1 calc R
C43 C 0.3005(15) 0.8876(9) 0.8918(7) 0.143(3) Uani 1 1 d DU
C44 C 0.3154(9) 0.9622(12) 0.9494(8) 0.150(3) Uani 1 1 d DU
H44A H 0.2950 0.9993 0.9700 0.225 Uiso 1 1 calc R
H44B H 0.3576 0.9772 0.9280 0.225 Uiso 1 1 calc R
H44C H 0.3339 0.9201 0.9708 0.225 Uiso 1 1 calc R
C45 C 0.1193(10) 0.8717(8) 0.8889(9) 0.143(3) Uani 1 1 d DU
C46 C 0.0509(14) 0.9152(12) 0.9645(9) 0.149(3) Uani 1 1 d DU
H46A H 0.0015 0.9351 0.9510 0.223 Uiso 1 1 d R
H46B H 0.0598 0.9381 0.9938 0.223 Uiso 1 1 d R
H46C H 0.0511 0.8651 0.9740 0.223 Uiso 1 1 d R
C47 C 0.1681(14) 0.9730(12) 0.8187(9) 0.136(3) Uani 1 1 d DU
C48 C 0.1145(15) 1.0885(10) 0.8434(10) 0.146(3) Uani 1 1 d DU
H48A H 0.1091 1.1189 0.8702 0.219 Uiso 1 1 calc R
H48B H 0.0641 1.0841 0.8318 0.219 Uiso 1 1 calc R
H48C H 0.1451 1.1085 0.8158 0.219 Uiso 1 1 calc R
C49 C 0.2871(8) 0.2679(6) 0.7293(6) 0.055(4) Uani 1 1 d .
C50 C 0.2032(8) 0.2579(6) 0.7427(6) 0.051(4) Uani 1 1 d .
H50A H 0.1925 0.2645 0.7782 0.061 Uiso 1 1 calc R
H50B H 0.1959 0.2094 0.7381 0.061 Uiso 1 1 calc R
C51 C 0.1449(7) 0.3091(7) 0.7108(6) 0.045(3) Uani 1 1 d .
C52 C 0.1632(7) 0.3107(7) 0.6573(6) 0.051(4) Uani 1 1 d .
H52A H 0.1317 0.3516 0.6405 0.061 Uiso 1 1 calc R
H52B H 0.1470 0.2687 0.6456 0.061 Uiso 1 1 calc R
C53 C 0.2506(7) 0.3140(6) 0.6388(5) 0.041(3) Uani 1 1 d .
C54 C 0.3054(8) 0.2655(6) 0.6755(6) 0.054(4) Uani 1 1 d .
H54A H 0.3061 0.2169 0.6678 0.065 Uiso 1 1 calc R
H54B H 0.3575 0.2779 0.6687 0.065 Uiso 1 1 calc R
C55 C 0.3094(7) 0.3330(8) 0.7490(6) 0.053(4) Uani 1 1 d .
C56 C 0.3393(8) 0.2092(6) 0.7591(6) 0.054(4) Uani 1 1 d .
H56A H 0.3264 0.1638 0.7525 0.081 Uiso 1 1 calc R
H56B H 0.3319 0.2142 0.7946 0.081 Uiso 1 1 calc R
H56C H 0.3926 0.2125 0.7490 0.081 Uiso 1 1 calc R
C57 C 0.1363(6) 0.3818(5) 0.7314(5) 0.034(3) Uani 1 1 d .
C58 C 0.0631(8) 0.2869(8) 0.7229(6) 0.062(4) Uani 1 1 d .
H58A H 0.0518 0.2857 0.7587 0.093 Uiso 1 1 calc R
H58B H 0.0615 0.2406 0.7123 0.093 Uiso 1 1 calc R
H58C H 0.0251 0.3207 0.7052 0.093 Uiso 1 1 calc R
C59 C 0.2704(7) 0.3910(6) 0.6292(5) 0.037(3) Uani 1 1 d .
C60 C 0.2576(8) 0.2885(7) 0.5863(6) 0.058(4) Uani 1 1 d .
H60A H 0.2554 0.2382 0.5891 0.087 Uiso 1 1 calc R
H60B H 0.3062 0.2984 0.5702 0.087 Uiso 1 1 calc R
H60C H 0.2156 0.3127 0.5663 0.087 Uiso 1 1 calc R
C61 C -0.0621(8) 0.4867(7) 0.8258(6) 0.055(4) Uani 1 1 d .
C62 C -0.1215(8) 0.5397(7) 0.8475(6) 0.052(3) Uani 1 1 d .
H62A H -0.1016 0.5514 0.8786 0.062 Uiso 1 1 calc R
H62B H -0.1672 0.5166 0.8567 0.062 Uiso 1 1 calc R
C63 C -0.1472(7) 0.6079(8) 0.8165(5) 0.048(3) Uani 1 1 d .
C64 C -0.1676(8) 0.5873(9) 0.7642(5) 0.063(4) Uani 1 1 d .
H64A H -0.2161 0.5671 0.7686 0.076 Uiso 1 1 calc R
H64B H -0.1771 0.6308 0.7416 0.076 Uiso 1 1 calc R
C65 C -0.1105(8) 0.5371(7) 0.7384(5) 0.050(3) Uani 1 1 d .
C66 C -0.0846(8) 0.4731(7) 0.7736(5) 0.051(3) Uani 1 1 d .
H66A H -0.0404 0.4461 0.7578 0.061 Uiso 1 1 calc R
H66B H -0.1261 0.4435 0.7778 0.061 Uiso 1 1 calc R
C67 C 0.0183(9) 0.5095(8) 0.8271(5) 0.053(3) Uani 1 1 d .
C68 C -0.0653(10) 0.4185(7) 0.8588(6) 0.062(4) Uani 1 1 d .
H68A H -0.0358 0.3802 0.8428 0.093 Uiso 1 1 calc R
H68B H -0.1184 0.4097 0.8639 0.093 Uiso 1 1 calc R
H68C H -0.0438 0.4219 0.8909 0.093 Uiso 1 1 calc R
C69 C -0.0960(8) 0.6626(7) 0.8154(5) 0.045(3) Uani 1 1 d .
C70 C -0.2229(8) 0.6472(10) 0.8406(7) 0.073(5) Uani 1 1 d .
H70A H -0.2121 0.6598 0.8733 0.110 Uiso 1 1 calc R
H70B H -0.2626 0.6164 0.8442 0.110 Uiso 1 1 calc R
H70C H -0.2404 0.6895 0.8191 0.110 Uiso 1 1 calc R
C71 C -0.0435(9) 0.5713(6) 0.7124(5) 0.054(4) Uani 1 1 d .
C72 C -0.1517(13) 0.5104(11) 0.6974(8) 0.109(8) Uani 1 1 d .
H72A H -0.1214 0.4684 0.6865 0.164 Uiso 1 1 calc R
H72B H -0.1583 0.5464 0.6692 0.164 Uiso 1 1 calc R
H72C H -0.2017 0.4992 0.7102 0.164 Uiso 1 1 calc R
C73 C 0.5839(7) 0.5256(6) 0.5821(5) 0.041(3) Uani 1 1 d .
C74 C 0.6393(6) 0.5638(7) 0.6067(5) 0.046(3) Uani 1 1 d .
H74A H 0.6904 0.5521 0.5911 0.056 Uiso 1 1 calc R
H74B H 0.6419 0.5446 0.6419 0.056 Uiso 1 1 calc R
C75 C 0.6230(6) 0.6439(6) 0.6051(5) 0.041(3) Uani 1 1 d .
C76 C 0.6038(6) 0.6757(7) 0.5515(5) 0.044(3) Uani 1 1 d .
H76A H 0.5854 0.7258 0.5526 0.052 Uiso 1 1 calc R
H76B H 0.6516 0.6723 0.5310 0.052 Uiso 1 1 calc R
C77 C 0.5443(7) 0.6435(6) 0.5246(5) 0.040(3) Uani 1 1 d .
C78 C 0.5624(8) 0.5629(6) 0.5303(5) 0.048(3) Uani 1 1 d .
H78A H 0.6048 0.5499 0.5065 0.057 Uiso 1 1 calc R
H78B H 0.5173 0.5439 0.5199 0.057 Uiso 1 1 calc R
C79 C 0.5167(7) 0.5122(6) 0.6150(6) 0.047(3) Uani 1 1 d .
C80 C 0.6233(8) 0.4510(7) 0.5740(6) 0.061(4) Uani 1 1 d .
H80A H 0.5877 0.4258 0.5588 0.091 Uiso 1 1 calc R
H80B H 0.6385 0.4260 0.6060 0.091 Uiso 1 1 calc R
H80C H 0.6685 0.4543 0.5520 0.091 Uiso 1 1 calc R
C81 C 0.5625(6) 0.6656(6) 0.6441(5) 0.036(3) Uani 1 1 d .
C82 C 0.6947(7) 0.6726(7) 0.6196(6) 0.049(3) Uani 1 1 d .
H82A H 0.7356 0.6633 0.5947 0.073 Uiso 1 1 calc R
H82B H 0.7109 0.6497 0.6521 0.073 Uiso 1 1 calc R
H82C H 0.6831 0.7229 0.6214 0.073 Uiso 1 1 calc R
C83 C 0.4622(7) 0.6697(7) 0.5410(5) 0.043(3) Uani 1 1 d .
C84 C 0.5454(8) 0.6713(7) 0.4684(5) 0.054(4) Uani 1 1 d .
H84A H 0.5072 0.6513 0.4515 0.081 Uiso 1 1 calc R
H84B H 0.5960 0.6578 0.4535 0.081 Uiso 1 1 calc R
H84C H 0.5338 0.7222 0.4649 0.081 Uiso 1 1 calc R
C85 C -0.1197(8) 0.9607(8) 0.7377(6) 0.056(4) Uani 1 1 d .
C86 C -0.1379(9) 0.9649(10) 0.6828(6) 0.072(5) Uani 1 1 d .
H86A H -0.1598 0.9221 0.6777 0.086 Uiso 1 1 calc R
H86B H -0.1784 1.0046 0.6759 0.086 Uiso 1 1 calc R
C87 C -0.0751(10) 0.9727(10) 0.6445(6) 0.075(5) Uani 1 1 d .
C88 C -0.0356(9) 1.0310(7) 0.6533(6) 0.056(4) Uani 1 1 d .
H88A H -0.0692 1.0746 0.6433 0.067 Uiso 1 1 calc R
H88B H 0.0103 1.0300 0.6310 0.067 Uiso 1 1 calc R
C89 C -0.0106(8) 1.0353(6) 0.7056(5) 0.047(3) Uani 1 1 d .
C90 C -0.0753(7) 1.0235(6) 0.7449(6) 0.049(3) Uani 1 1 d .
H90A H -0.1121 1.0666 0.7441 0.059 Uiso 1 1 calc R
H90B H -0.0531 1.0155 0.7781 0.059 Uiso 1 1 calc R
C91 C -0.0832(11) 0.8946(8) 0.7614(6) 0.066(5) Uani 1 1 d .
C92 C -0.1926(9) 0.9745(12) 0.7711(8) 0.100(7) Uani 1 1 d .
H92A H -0.1789 0.9682 0.8060 0.150 Uiso 1 1 calc R
H92B H -0.2279 0.9417 0.7656 0.150 Uiso 1 1 calc R
H92C H -0.2171 1.0223 0.7628 0.150 Uiso 1 1 calc R
C93 C -0.0223(10) 0.9029(8) 0.6359(6) 0.058(4) Uani 1 1 d U
C94 C -0.1127(15) 0.9839(15) 0.5904(10) 0.133(9) Uani 1 1 d U
H94A H -0.1443 1.0294 0.5864 0.200 Uiso 1 1 calc R
H94B H -0.1443 0.9470 0.5876 0.200 Uiso 1 1 calc R
H94C H -0.0722 0.9822 0.5645 0.200 Uiso 1 1 calc R
C95 C 0.0611(7) 0.9853(9) 0.7166(5) 0.051(4) Uani 1 1 d .
C96 C 0.0103(15) 1.1117(9) 0.7066(9) 0.117(9) Uani 1 1 d .
H96A H 0.0264 1.1173 0.7398 0.175 Uiso 1 1 calc R
H96B H -0.0344 1.1456 0.6983 0.175 Uiso 1 1 calc R
H96C H 0.0519 1.1193 0.6823 0.175 Uiso 1 1 calc R
C97 C -0.0340(6) 0.6581(6) 0.5351(5) 0.037(3) Uani 1 1 d .
C98 C -0.0337(6) 0.7256(5) 0.5003(5) 0.035(3) Uani 1 1 d .
H98A H -0.0546 0.7650 0.5193 0.042 Uiso 1 1 calc R
H98B H -0.0693 0.7243 0.4735 0.042 Uiso 1 1 calc R
C99 C 0.0431(6) 0.7418(5) 0.4759(5) 0.035(3) Uani 1 1 d .
C100 C 0.0870(7) 0.6779(6) 0.4521(4) 0.041(3) Uani 1 1 d .
H10D H 0.0610 0.6714 0.4218 0.049 Uiso 1 1 calc R
H10E H 0.1390 0.6883 0.4419 0.049 Uiso 1 1 calc R
C101 C 0.0932(6) 0.6097(5) 0.4864(5) 0.034(3) Uani 1 1 d .
C102 C 0.0122(6) 0.5966(5) 0.5090(5) 0.033(3) Uani 1 1 d .
H10F H -0.0186 0.5859 0.4820 0.040 Uiso 1 1 calc R
H10G H 0.0186 0.5549 0.5335 0.040 Uiso 1 1 calc R
C103 C -0.0126(6) 0.6653(6) 0.5865(5) 0.034(3) Uani 1 1 d .
C104 C -0.1165(6) 0.6412(7) 0.5401(5) 0.042(3) Uani 1 1 d .
H10H H -0.1198 0.6014 0.5651 0.062 Uiso 1 1 calc R
H10I H -0.1320 0.6297 0.5080 0.062 Uiso 1 1 calc R
H10J H -0.1504 0.6817 0.5502 0.062 Uiso 1 1 calc R
C105 C 0.0876(7) 0.7738(5) 0.5119(5) 0.038(3) Uani 1 1 d .
C106 C 0.0269(7) 0.8021(6) 0.4319(5) 0.046(3) Uani 1 1 d .
H10K H 0.0059 0.8455 0.4457 0.068 Uiso 1 1 calc R
H10L H -0.0097 0.7893 0.4098 0.068 Uiso 1 1 calc R
H10M H 0.0746 0.8087 0.4133 0.068 Uiso 1 1 calc R
C107 C 0.1547(6) 0.6024(6) 0.5241(5) 0.037(3) Uani 1 1 d .
C108 C 0.1208(7) 0.5487(7) 0.4542(6) 0.049(3) Uani 1 1 d .
H10N H 0.1700 0.5559 0.4378 0.074 Uiso 1 1 calc R
H10O H 0.0834 0.5474 0.4290 0.074 Uiso 1 1 calc R
H10P H 0.1262 0.5045 0.4755 0.074 Uiso 1 1 calc R
C109 C 0.2338(7) 1.0722(6) 0.5401(5) 0.042(3) Uani 1 1 d .
C110 C 0.2514(8) 1.0357(7) 0.4913(5) 0.053(4) Uani 1 1 d .
H11A H 0.2076 1.0112 0.4857 0.064 Uiso 1 1 calc R
H11B H 0.2544 1.0724 0.4633 0.064 Uiso 1 1 calc R
C111 C 0.3249(7) 0.9827(6) 0.4892(5) 0.041(3) Uani 1 1 d .
C112 C 0.3928(7) 1.0129(7) 0.5090(5) 0.044(3) Uani 1 1 d .
H11C H 0.4092 1.0481 0.4830 0.053 Uiso 1 1 calc R
H11D H 0.4357 0.9747 0.5133 0.053 Uiso 1 1 calc R
C113 C 0.3798(7) 1.0476(6) 0.5589(6) 0.048(3) Uani 1 1 d .
C114 C 0.3063(7) 1.0999(6) 0.5547(5) 0.045(3) Uani 1 1 d .
H11E H 0.2955 1.1190 0.5871 0.055 Uiso 1 1 calc R
H11F H 0.3162 1.1391 0.5300 0.055 Uiso 1 1 calc R
C115 C 0.2054(8) 1.0237(8) 0.5831(7) 0.060(5) Uani 1 1 d .
C116 C 0.1710(9) 1.1318(8) 0.5284(7) 0.076(5) Uani 1 1 d .
H11G H 0.1226 1.1133 0.5267 0.113 Uiso 1 1 calc R
H11H H 0.1828 1.1573 0.4964 0.113 Uiso 1 1 calc R
H11I H 0.1669 1.1633 0.5545 0.113 Uiso 1 1 calc R
C117 C 0.3135(8) 0.9096(6) 0.5122(5) 0.043(3) Uani 1 1 d .
C118 C 0.3437(9) 0.9695(8) 0.4344(5) 0.055(4) Uani 1 1 d .
H11J H 0.3947 0.9433 0.4317 0.083 Uiso 1 1 calc R
H11K H 0.3422 1.0142 0.4138 0.083 Uiso 1 1 calc R
H11L H 0.3062 0.9427 0.4230 0.083 Uiso 1 1 calc R
C119 C 0.3788(7) 0.9958(5) 0.6055(6) 0.040(3) Uani 1 1 d .
C120 C 0.4485(8) 1.0878(8) 0.5653(6) 0.059(4) Uani 1 1 d .
H12D H 0.4930 1.0544 0.5750 0.088 Uiso 1 1 calc R
H12E H 0.4355 1.1195 0.5910 0.088 Uiso 1 1 calc R
H12F H 0.4601 1.1146 0.5338 0.088 Uiso 1 1 calc R

loop_
_atom_site_aniso_label
_atom_site_aniso_U_11
_atom_site_aniso_U_22
_atom_site_aniso_U_33
_atom_site_aniso_U_23
_atom_site_aniso_U_13
_atom_site_aniso_U_12
U1 0.0413(3) 0.0823(4) 0.0393(3) -0.0032(3) -0.0071(2) -0.0159(3)
U2 0.0319(2) 0.0592(3) 0.0385(3) -0.0024(2) -0.0058(2) -0.0066(2)
U3 0.0381(3) 0.0462(3) 0.0515(3) 0.0047(2) 0.0036(2) -0.0042(2)
U4 0.0368(2) 0.0494(3) 0.0355(3) -0.0025(2) -0.0011(2) -0.01189(19)
U5 0.0659(3) 0.0416(3) 0.0490(3) -0.0036(2) -0.0031(3) -0.0177(2)
U6 0.0524(3) 0.0373(2) 0.0383(3) -0.0064(2) 0.0019(2) -0.0027(2)
U7 0.0991(5) 0.0553(3) 0.0393(3) 0.0016(2) -0.0108(3) -0.0473(3)
U8 0.0479(3) 0.0320(2) 0.0341(3) -0.00197(19) -0.0052(2) -0.00242(18)
U9 0.0484(3) 0.0451(3) 0.0473(3) 0.0023(2) 0.0051(2) -0.0005(2)
U10 0.0417(3) 0.0432(3) 0.0442(3) -0.0064(2) 0.0047(2) -0.0146(2)
Cu1 0.0664(11) 0.0578(10) 0.0326(9) -0.0096(7) 0.0053(8) -0.0153(8)
Cu2 0.0399(8) 0.0623(10) 0.0388(10) 0.0040(8) -0.0009(7) 0.0033(7)
Cu3 0.0417(8) 0.0570(9) 0.0395(10) 0.0010(7) -0.0021(7) -0.0086(7)
Cu4 0.0357(8) 0.0556(9) 0.0472(10) -0.0123(8) -0.0033(7) -0.0131(7)
Cu5 0.0457(9) 0.0623(10) 0.0828(15) -0.0358(10) -0.0249(9) 0.0087(8)
Cu6 0.0289(7) 0.0389(7) 0.0493(10) -0.0053(7) -0.0029(7) -0.0083(6)
O1 0.032(4) 0.076(6) 0.035(5) -0.005(4) -0.006(4) -0.003(4)
O2 0.063(6) 0.101(8) 0.045(7) 0.005(6) -0.028(5) -0.017(6)
O3 0.037(5) 0.142(10) 0.051(7) -0.018(7) -0.003(5) -0.002(6)
O4 0.019(4) 0.094(7) 0.061(7) -0.013(6) -0.007(4) -0.003(4)
O5 0.041(5) 0.067(6) 0.043(6) -0.019(5) 0.005(4) -0.012(4)
O6 0.062(6) 0.094(7) 0.107(8) -0.016(6) 0.006(6) -0.015(5)
O7 0.085(7) 0.164(9) 0.089(8) -0.029(7) 0.000(6) -0.021(7)
O8 0.035(5) 0.079(7) 0.069(7) -0.030(6) -0.012(5) 0.019(4)
O9 0.065(7) 0.072(7) 0.088(9) -0.040(6) 0.016(6) -0.015(5)
O10 0.100(7) 0.066(6) 0.098(8) -0.011(6) -0.020(6) 0.002(5)
O11 0.044(5) 0.084(7) 0.036(6) -0.015(5) 0.010(4) 0.004(5)
O12 0.071(6) 0.064(6) 0.054(7) -0.010(5) 0.005(5) -0.043(5)
O13 0.072(6) 0.151(8) 0.071(7) 0.024(6) -0.025(6) -0.032(6)
O14 0.208(15) 0.047(6) 0.041(7) 0.002(5) 0.000(8) 0.032(7)
O15 0.055(5) 0.047(5) 0.046(6) -0.012(4) -0.013(4) -0.004(4)
O16 0.038(4) 0.032(4) 0.057(6) -0.006(4) 0.002(4) -0.002(3)
O17 0.091(7) 0.043(5) 0.043(6) 0.007(4) -0.011(5) -0.028(5)
O18 0.076(7) 0.070(7) 0.086(9) 0.042(6) -0.020(6) -0.015(6)
O19 0.131(10) 0.047(6) 0.065(8) -0.005(5) 0.009(7) -0.040(6)
O20 0.078(7) 0.048(5) 0.073(8) -0.013(5) 0.014(6) -0.010(5)
O21 0.061(7) 0.137(10) 0.040(6) -0.032(6) 0.010(5) -0.037(7)
O22 0.070(6) 0.083(6) 0.048(6) -0.005(5) 0.005(5) -0.025(5)
O23 0.049(6) 0.082(7) 0.051(7) -0.007(6) -0.004(5) -0.009(5)
O24 0.052(6) 0.098(8) 0.044(6) -0.003(6) -0.002(5) 0.015(6)
O25 0.055(5) 0.052(5) 0.034(5) 0.003(4) 0.005(4) -0.010(4)
O26 0.091(8) 0.052(6) 0.044(6) -0.003(5) -0.019(5) -0.013(5)
O27 0.051(6) 0.091(7) 0.043(6) -0.007(6) -0.008(5) -0.022(5)
O28 0.067(7) 0.095(8) 0.062(8) 0.005(6) 0.001(6) -0.018(6)
O29 0.055(7) 0.077(7) 0.097(10) 0.022(7) 0.003(6) 0.005(6)
O30 0.046(5) 0.055(6) 0.059(7) -0.002(5) 0.004(5) 0.008(4)
O31 0.131(11) 0.061(7) 0.068(8) -0.005(6) -0.027(8) -0.037(7)
O32 0.192(15) 0.076(8) 0.057(8) 0.015(6) -0.032(8) -0.090(9)
O33 0.057(6) 0.084(7) 0.049(7) -0.001(6) -0.007(5) -0.002(5)
O34 0.067(7) 0.085(7) 0.052(7) -0.019(6) 0.000(6) -0.020(6)
O35 0.158(12) 0.060(7) 0.044(7) -0.009(5) -0.027(7) -0.013(7)
O36 0.074(7) 0.054(5) 0.042(6) -0.020(5) 0.003(5) -0.006(5)
O37 0.052(6) 0.091(8) 0.089(10) -0.008(7) -0.013(6) -0.010(6)
O38 0.031(4) 0.054(5) 0.053(6) -0.021(4) -0.007(4) -0.007(4)
O39 0.151(6) 0.137(6) 0.145(6) -0.085(5) 0.044(6) -0.040(5)
O40 0.147(6) 0.142(6) 0.145(6) -0.086(5) 0.048(6) -0.038(5)
O41 0.141(6) 0.139(6) 0.145(6) -0.073(5) 0.047(6) -0.046(5)
O42 0.154(6) 0.145(6) 0.148(7) -0.072(5) 0.052(6) -0.044(5)
O43 0.126(6) 0.135(6) 0.149(7) -0.086(5) 0.042(5) -0.039(5)
O44 0.130(6) 0.130(6) 0.151(7) -0.090(5) 0.030(5) -0.038(5)
O45 0.106(8) 0.114(8) 0.137(9) -0.056(7) 0.020(7) -0.033(7)
O46 0.113(8) 0.093(7) 0.090(8) -0.005(6) -0.008(7) -0.037(6)
O47 0.071(6) 0.041(5) 0.048(7) 0.003(4) 0.009(5) 0.005(4)
O48 0.099(8) 0.032(5) 0.063(7) -0.001(5) -0.005(6) -0.001(5)
O49 0.046(5) 0.035(4) 0.065(7) -0.009(4) 0.010(5) -0.018(4)
O50 0.053(5) 0.032(4) 0.070(7) -0.011(4) -0.014(5) 0.006(4)
O51 0.050(6) 0.074(6) 0.047(6) -0.004(5) -0.008(5) 0.017(5)
O52 0.041(5) 0.059(6) 0.054(6) 0.010(5) 0.002(4) -0.010(4)
O53 0.059(6) 0.089(7) 0.048(7) 0.013(6) -0.004(5) -0.005(5)
O54 0.080(7) 0.062(6) 0.062(8) 0.003(5) 0.004(6) -0.035(5)
O55 0.137(8) 0.088(7) 0.102(8) 0.015(6) 0.048(7) 0.013(6)
O56 0.077(7) 0.044(5) 0.041(6) 0.007(4) 0.012(5) -0.005(5)
O57 0.049(6) 0.091(7) 0.055(7) -0.022(6) 0.003(5) -0.026(5)
O58 0.040(5) 0.042(4) 0.055(6) -0.003(4) -0.004(4) -0.011(4)
O59 0.033(4) 0.055(5) 0.047(6) -0.010(4) -0.001(4) -0.005(4)
O60 0.036(5) 0.048(5) 0.044(6) -0.005(4) -0.009(4) 0.008(4)
O61 0.029(4) 0.035(4) 0.070(7) 0.001(4) -0.001(4) -0.013(3)
O62 0.033(4) 0.043(5) 0.047(6) -0.012(4) 0.002(4) -0.009(3)
O63 0.132(11) 0.076(8) 0.103(11) -0.056(8) 0.067(9) -0.059(7)
O64 0.184(15) 0.077(8) 0.053(9) -0.010(7) -0.002(9) 0.041(9)
O65 0.167(9) 0.078(7) 0.105(8) -0.035(6) 0.045(7) -0.038(7)
O66 0.130(11) 0.038(5) 0.058(7) -0.018(5) -0.008(7) -0.014(6)
O67 0.036(5) 0.056(6) 0.130(11) -0.047(7) -0.029(6) 0.008(4)
O68 0.054(7) 0.202(16) 0.089(11) 0.013(10) -0.011(7) -0.062(9)
O69 0.042(5) 0.031(4) 0.051(6) -0.007(4) 0.004(4) 0.003(3)
O70 0.034(4) 0.045(4) 0.039(5) -0.002(4) 0.004(4) -0.009(4)
O71 0.033(4) 0.063(6) 0.065(7) -0.028(5) 0.005(5) -0.022(4)
O72 0.040(5) 0.037(4) 0.050(6) 0.007(4) 0.003(4) -0.019(3)
O73 0.030(4) 0.036(4) 0.044(5) 0.006(4) -0.006(4) 0.001(3)
O74 0.030(4) 0.042(4) 0.061(6) 0.008(4) -0.017(4) -0.009(3)
O75 0.183(11) 0.157(10) 0.160(11) -0.034(8) 0.007(9) -0.063(8)
O76 0.122(8) 0.142(8) 0.090(8) -0.010(7) -0.014(7) -0.083(7)
O77 0.106(9) 0.112(9) 0.066(8) 0.011(7) -0.018(7) -0.085(8)
O78 0.100(8) 0.036(5) 0.055(7) -0.002(4) -0.018(6) 0.006(5)
O79 0.082(8) 0.076(7) 0.073(9) 0.030(6) 0.049(7) 0.031(6)
O80 0.156(9) 0.084(7) 0.081(8) -0.013(6) -0.026(7) 0.023(7)
O81 0.030(4) 0.040(4) 0.038(5) 0.001(4) 0.004(4) 0.002(3)
O82 0.041(4) 0.034(4) 0.033(5) -0.003(3) -0.005(4) -0.010(3)
O83 0.059(5) 0.077(6) 0.046(5) 0.000(5) 0.021(4) -0.011(4)
O84 0.088(6) 0.072(5) 0.025(5) -0.010(4) -0.008(4) 0.014(5)
O85 0.057(5) 0.081(6) 0.045(5) -0.013(5) 0.004(4) 0.004(4)
O86 0.055(5) 0.046(5) 0.037(5) 0.000(4) 0.000(4) 0.003(4)
O87 0.042(5) 0.039(4) 0.055(6) 0.007(4) -0.010(4) -0.015(4)
O88 0.037(4) 0.039(4) 0.050(6) -0.005(4) 0.001(4) -0.004(3)
O89 0.076(7) 0.070(7) 0.062(8) -0.009(6) 0.012(6) -0.013(5)
C1 0.046(8) 0.098(12) 0.034(8) -0.001(8) 0.004(6) -0.012(8)
C2 0.033(7) 0.096(11) 0.030(8) 0.012(7) -0.005(6) -0.010(7)
C3 0.047(8) 0.073(9) 0.039(8) 0.002(7) 0.001(6) 0.002(7)
C4 0.052(8) 0.078(10) 0.036(8) 0.014(7) -0.002(7) 0.007(7)
C5 0.052(8) 0.055(8) 0.031(8) 0.001(6) 0.000(6) -0.004(6)
C6 0.068(9) 0.076(9) 0.017(7) 0.008(6) -0.001(6) -0.018(7)
C7 0.045(8) 0.083(10) 0.041(9) -0.022(7) -0.005(7) -0.012(7)
C8 0.081(11) 0.098(12) 0.042(10) -0.004(9) -0.016(8) -0.021(9)
C9 0.042(8) 0.087(11) 0.037(9) 0.005(8) 0.016(7) -0.006(7)
C10 0.093(13) 0.075(11) 0.051(11) 0.010(8) -0.008(9) 0.026(9)
C11 0.069(9) 0.062(9) 0.038(8) 0.018(7) -0.027(7) -0.035(8)
C12 0.070(10) 0.072(10) 0.038(9) 0.006(7) -0.009(7) -0.006(8)
C13 0.046(8) 0.124(15) 0.045(10) 0.006(9) -0.017(7) -0.002(9)
C14 0.063(10) 0.077(10) 0.056(11) 0.036(9) -0.014(8) 0.001(8)
C15 0.055(9) 0.077(10) 0.066(12) 0.028(9) 0.000(8) 0.008(8)
C16 0.077(11) 0.067(10) 0.058(11) 0.028(8) -0.002(9) 0.006(8)
C17 0.059(10) 0.076(10) 0.074(13) 0.000(9) 0.002(9) -0.005(8)
C18 0.051(9) 0.077(10) 0.078(13) 0.002(9) -0.020(8) -0.007(8)
C19 0.055(9) 0.075(10) 0.034(8) 0.008(7) -0.010(7) -0.014(7)
C20 0.077(12) 0.095(13) 0.085(15) -0.001(11) -0.040(11) 0.004(10)
C21 0.054(9) 0.063(10) 0.087(14) 0.021(9) 0.017(9) 0.006(8)
C22 0.057(10) 0.121(15) 0.073(13) 0.044(11) -0.009(9) 0.015(10)
C23 0.091(12) 0.072(11) 0.041(10) -0.005(8) -0.016(9) -0.001(9)
C24 0.047(10) 0.17(2) 0.092(16) -0.039(15) 0.017(10) -0.001(11)
C25 0.046(8) 0.077(10) 0.061(11) -0.014(8) -0.024(7) -0.007(7)
C26 0.033(7) 0.086(11) 0.060(11) 0.008(8) -0.009(7) -0.001(7)
C27 0.039(7) 0.068(9) 0.048(9) -0.005(7) 0.005(6) -0.002(6)
C28 0.041(7) 0.049(7) 0.071(11) -0.031(7) -0.009(7) -0.014(6)
C29 0.043(7) 0.068(9) 0.047(9) -0.022(7) 0.006(6) -0.018(6)
C30 0.065(10) 0.099(12) 0.048(10) -0.024(9) 0.008(8) -0.033(9)
C31 0.046(7) 0.058(8) 0.032(7) -0.021(6) -0.007(6) -0.004(6)
C32 0.078(9) 0.120(10) 0.093(10) -0.016(8) -0.019(8) -0.021(8)
C33 0.074(10) 0.046(8) 0.029(8) -0.007(6) 0.003(7) -0.005(7)
C34 0.062(10) 0.100(13) 0.068(12) -0.011(10) 0.036(9) -0.012(9)
C35 0.028(6) 0.072(9) 0.043(8) -0.019(7) -0.001(6) -0.006(6)
C36 0.134(16) 0.044(8) 0.080(14) -0.030(8) 0.030(12) -0.022(9)
C37 0.152(5) 0.147(5) 0.153(6) -0.079(5) 0.041(5) -0.037(4)
C38 0.153(5) 0.148(5) 0.153(6) -0.077(5) 0.042(5) -0.040(5)
C39 0.150(5) 0.147(5) 0.153(6) -0.076(5) 0.044(5) -0.041(4)
C40 0.149(5) 0.148(5) 0.155(6) -0.076(5) 0.039(5) -0.039(5)
C41 0.144(5) 0.143(5) 0.155(6) -0.078(5) 0.037(4) -0.039(4)
C42 0.147(5) 0.144(5) 0.154(6) -0.079(5) 0.039(5) -0.038(5)
C43 0.151(5) 0.143(5) 0.149(6) -0.083(5) 0.044(5) -0.037(5)
C44 0.156(6) 0.150(6) 0.156(6) -0.076(5) 0.040(5) -0.036(5)
C45 0.149(6) 0.144(5) 0.149(6) -0.074(5) 0.047(5) -0.044(5)
C46 0.152(6) 0.152(6) 0.156(6) -0.075(5) 0.044(5) -0.040(5)
C47 0.134(5) 0.138(5) 0.153(6) -0.083(5) 0.036(5) -0.038(4)
C48 0.148(6) 0.146(6) 0.158(6) -0.076(5) 0.036(5) -0.039(5)
C49 0.052(8) 0.032(6) 0.076(12) 0.004(7) -0.011(8) 0.003(6)
C50 0.063(9) 0.024(6) 0.067(10) -0.001(6) -0.002(7) -0.009(5)
C51 0.030(6) 0.050(7) 0.058(9) -0.008(6) -0.003(6) -0.012(5)
C52 0.043(7) 0.043(7) 0.074(11) -0.021(7) 0.010(7) -0.021(6)
C53 0.050(7) 0.030(6) 0.046(8) -0.016(5) 0.001(6) -0.012(5)
C54 0.062(9) 0.024(6) 0.075(11) -0.006(6) 0.014(8) -0.004(5)
C55 0.031(7) 0.064(9) 0.056(10) 0.010(7) 0.001(6) 0.006(6)
C56 0.056(8) 0.033(6) 0.071(11) -0.002(6) -0.003(7) 0.001(6)
C57 0.039(6) 0.022(5) 0.039(8) -0.007(5) 0.007(6) 0.002(4)
C58 0.060(9) 0.057(8) 0.072(12) 0.003(8) -0.007(8) -0.028(7)
C59 0.048(7) 0.031(6) 0.033(7) -0.013(5) 0.001(6) -0.001(5)
C60 0.056(8) 0.042(7) 0.080(12) -0.029(7) 0.003(8) -0.010(6)
C61 0.055(8) 0.061(8) 0.051(9) 0.014(7) -0.011(7) -0.030(7)
C62 0.054(8) 0.055(8) 0.046(9) 0.007(7) 0.004(7) -0.014(6)
C63 0.031(6) 0.077(9) 0.034(8) -0.008(7) -0.007(6) -0.003(6)
C64 0.057(9) 0.096(11) 0.035(8) -0.019(8) -0.026(7) 0.013(8)
C65 0.062(9) 0.054(8) 0.030(7) -0.001(6) -0.012(6) 0.005(6)
C66 0.044(7) 0.068(9) 0.042(8) 0.001(7) 0.001(6) -0.022(6)
C67 0.064(9) 0.059(9) 0.036(8) -0.017(7) -0.002(7) -0.003(7)
C68 0.095(12) 0.054(8) 0.038(9) 0.000(7) 0.013(8) -0.020(8)
C69 0.051(8) 0.048(7) 0.033(8) -0.002(6) 0.013(6) -0.001(6)
C70 0.030(7) 0.126(14) 0.067(12) -0.019(10) 0.000(7) -0.015(8)
C71 0.091(11) 0.027(6) 0.039(8) 0.004(6) 0.006(8) 0.003(7)
C72 0.123(17) 0.111(16) 0.092(17) -0.054(13) -0.048(14) 0.041(13)
C73 0.036(6) 0.039(6) 0.049(8) -0.011(6) 0.008(6) -0.004(5)
C74 0.028(6) 0.060(8) 0.052(9) -0.016(7) 0.009(6) -0.004(5)
C75 0.026(6) 0.041(6) 0.058(9) -0.021(6) -0.001(6) 0.002(5)
C76 0.019(5) 0.056(7) 0.061(9) -0.028(7) 0.014(6) -0.009(5)
C77 0.033(6) 0.050(7) 0.040(8) -0.010(6) 0.011(6) -0.011(5)
C78 0.046(7) 0.048(7) 0.051(9) -0.022(6) 0.004(6) -0.003(6)
C79 0.050(8) 0.043(7) 0.050(9) -0.022(6) 0.010(7) -0.005(6)
C80 0.054(8) 0.059(9) 0.069(11) -0.029(8) -0.013(8) 0.017(7)
C81 0.025(6) 0.042(6) 0.047(9) -0.015(6) -0.012(5) -0.011(5)
C82 0.031(6) 0.051(7) 0.068(10) -0.023(7) 0.015(6) -0.015(5)
C83 0.038(7) 0.048(7) 0.042(8) -0.001(6) 0.000(6) -0.005(6)
C84 0.053(8) 0.067(9) 0.044(9) -0.007(7) 0.019(7) -0.019(7)
C85 0.047(8) 0.076(10) 0.044(9) 0.013(7) -0.010(7) -0.021(7)
C86 0.057(9) 0.110(13) 0.053(11) 0.016(9) -0.017(8) -0.039(9)
C87 0.087(12) 0.103(13) 0.042(10) 0.022(9) -0.030(9) -0.056(10)
C88 0.064(9) 0.038(7) 0.061(10) 0.013(7) 0.012(8) -0.003(6)
C89 0.059(8) 0.031(6) 0.054(9) -0.006(6) 0.013(7) -0.016(6)
C90 0.046(7) 0.035(6) 0.062(10) 0.002(6) 0.001(7) 0.008(5)
C91 0.110(13) 0.063(9) 0.025(8) 0.010(7) 0.018(8) -0.035(9)
C92 0.048(10) 0.159(19) 0.088(16) 0.042(14) -0.007(10) -0.037(11)
C93 0.079(8) 0.053(7) 0.047(7) 0.001(6) -0.008(6) -0.029(6)
C94 0.128(12) 0.147(12) 0.125(12) 0.010(9) -0.025(9) -0.031(9)
C95 0.028(6) 0.098(12) 0.033(8) -0.030(8) 0.005(6) -0.012(7)
C96 0.17(2) 0.061(11) 0.13(2) -0.046(12) 0.054(18) -0.059(13)
C97 0.018(5) 0.042(6) 0.052(8) -0.007(6) 0.003(5) -0.006(4)
C98 0.031(6) 0.032(6) 0.042(8) -0.001(5) -0.004(5) -0.009(4)
C99 0.036(6) 0.024(5) 0.040(7) 0.007(5) -0.011(5) 0.005(4)
C100 0.049(7) 0.057(7) 0.022(7) -0.002(5) -0.008(5) -0.024(6)
C101 0.032(6) 0.032(6) 0.036(7) -0.002(5) -0.005(5) -0.002(5)
C102 0.034(6) 0.028(5) 0.040(7) -0.005(5) 0.004(5) -0.011(4)
C103 0.030(6) 0.035(6) 0.038(7) 0.004(5) -0.008(5) -0.013(5)
C104 0.024(6) 0.071(8) 0.036(7) -0.013(6) 0.001(5) -0.026(5)
C105 0.041(7) 0.020(5) 0.051(9) 0.005(5) -0.006(6) -0.002(5)
C106 0.048(7) 0.044(7) 0.040(8) 0.024(6) -0.010(6) -0.009(6)
C107 0.022(5) 0.047(7) 0.046(8) -0.012(6) -0.003(5) -0.012(5)
C108 0.042(7) 0.053(8) 0.058(10) -0.023(7) -0.002(7) -0.011(6)
C109 0.038(7) 0.042(7) 0.048(8) -0.008(6) 0.003(6) -0.011(5)
C110 0.065(9) 0.044(7) 0.043(9) 0.012(6) 0.002(7) 0.007(6)
C111 0.039(7) 0.048(7) 0.035(7) 0.003(6) 0.006(6) -0.011(5)
C112 0.046(7) 0.051(7) 0.040(8) -0.016(6) 0.006(6) -0.016(6)
C113 0.044(7) 0.032(6) 0.072(10) -0.006(6) 0.007(7) -0.019(5)
C114 0.055(8) 0.033(6) 0.050(9) -0.014(6) 0.006(7) -0.005(5)
C115 0.039(7) 0.070(9) 0.084(13) -0.049(9) 0.026(8) -0.028(7)
C116 0.071(11) 0.057(9) 0.091(14) -0.007(9) -0.013(10) 0.021(8)
C117 0.063(8) 0.032(6) 0.040(8) 0.001(5) -0.003(6) -0.023(6)
C118 0.072(10) 0.065(9) 0.033(8) -0.003(7) 0.003(7) -0.030(7)
C119 0.035(6) 0.021(5) 0.067(10) -0.007(6) -0.009(6) -0.004(5)
C120 0.059(9) 0.065(9) 0.063(10) -0.026(8) 0.008(8) -0.038(7)

loop_
_atom_type_symbol
_atom_type_description
_atom_type_scat_dispersion_real
_atom_type_scat_dispersion_imag
_atom_type_scat_source
C C 0.0033 0.0016 'International Tables Vol C Tables 4.2.6.8 and 6.1.1.4'
H H 0.0000 0.0000 'International Tables Vol C Tables 4.2.6.8 and 6.1.1.4'
O O 0.0106 0.0060 'International Tables Vol C Tables 4.2.6.8 and 6.1.1.4'
Cu Cu 0.3201 1.2651 'International Tables Vol C Tables 4.2.6.8 and 6.1.1.4'
U U -9.6767 9.6646 'International Tables Vol C Tables 4.2.6.8 and 6.1.1.4'

loop_
_geom_angle_atom_site_label_1
_geom_angle_atom_site_label_2
_geom_angle_atom_site_label_3
_geom_angle
O2 U1 O1 177.7(5)
O2 U1 O21 91.5(5)
O1 U1 O21 90.5(4)
O2 U1 O34 83.8(5)
O1 U1 O34 95.6(4)
O21 U1 O34 135.9(4)
O2 U1 O28 86.2(5)
O1 U1 O28 93.3(4)
O21 U1 O28 68.3(4)
O34 U1 O28 154.0(4)
O2 U1 O39 100.4(5)
O1 U1 O39 81.4(5)
O21 U1 O39 71.8(5)
O34 U1 O39 66.1(5)
O28 U1 O39 139.6(5)
O2 U1 O27 93.3(4)
O1 U1 O27 84.7(3)
O21 U1 O27 118.2(4)
O34 U1 O27 105.8(3)
O28 U1 O27 50.8(4)
O39 U1 O27 163.0(4)
O2 U1 O33 93.2(4)
O1 U1 O33 84.7(4)
O21 U1 O33 173.6(4)
O34 U1 O33 49.1(3)
O28 U1 O33 107.8(4)
O39 U1 O33 111.5(4)
O27 U1 O33 57.2(3)
O4 U2 O3 179.0(6)
O4 U2 O35 96.3(5)
O3 U2 O35 84.5(6)
O4 U2 O32 93.5(5)
O3 U2 O32 85.4(6)
O35 U2 O32 150.2(4)
O4 U2 O60 86.8(4)
O3 U2 O60 92.8(4)
O35 U2 O60 73.4(4)
O32 U2 O60 79.2(4)
O4 U2 O27 93.3(4)
O3 U2 O27 86.7(4)
O35 U2 O27 132.1(4)
O32 U2 O27 75.0(4)
O60 U2 O27 154.1(3)
O4 U2 O33 90.7(4)
O3 U2 O33 90.2(4)
O35 U2 O33 71.5(4)
O32 U2 O33 136.5(4)
O60 U2 O33 144.4(3)
O27 U2 O33 61.5(4)
O5 U3 O6 178.3(6)
O5 U3 O26 87.5(4)
O6 U3 O26 94.1(5)
O5 U3 O64 96.5(5)
O6 U3 O64 81.8(6)
O26 U3 O64 151.3(5)
O5 U3 O54 96.9(4)
O6 U3 O54 84.1(5)
O26 U3 O54 69.0(4)
O64 U3 O54 137.9(5)
O5 U3 O41 87.0(4)
O6 U3 O41 93.1(5)
O26 U3 O41 72.8(5)
O64 U3 O41 79.0(6)
O54 U3 O41 141.3(6)
O5 U3 O53 83.6(4)
O6 U3 O53 96.0(5)
O26 U3 O53 114.9(3)
O64 U3 O53 93.8(5)
O54 U3 O53 48.6(4)
O41 U3 O53 167.5(5)
O8 U4 O7 178.1(6)
O8 U4 O55 98.7(6)
O7 U4 O55 82.3(7)
O8 U4 O65 92.9(6)
O7 U4 O65 87.0(7)
O55 U4 O65 150.6(5)
O8 U4 O69 87.7(4)
O7 U4 O69 94.1(5)
O55 U4 O69 76.5(5)
O65 U4 O69 77.0(4)
O8 U4 O63 90.9(5)
O7 U4 O63 87.3(6)
O55 U4 O63 132.8(6)
O65 U4 O63 73.5(5)
O69 U4 O63 150.4(4)
O8 U4 O53 90.4(4)
O7 U4 O53 88.5(6)
O55 U4 O53 70.2(5)
O65 U4 O53 137.0(4)
O69 U4 O53 146.0(3)
O63 U4 O53 63.6(4)
O9 U5 O10 179.1(5)
O9 U5 O31 87.8(5)
O10 U5 O31 91.6(6)
O9 U5 O49 86.9(4)
O10 U5 O49 93.9(5)
O31 U5 O49 154.7(4)
O9 U5 O46 98.7(5)
O10 U5 O46 81.8(6)
O31 U5 O46 79.6(4)
O49 U5 O46 76.9(4)
O9 U5 O57 92.8(4)
O10 U5 O57 86.4(5)
O31 U5 O57 75.3(4)
O49 U5 O57 129.7(3)
O46 U5 O57 151.8(5)
O9 U5 O58 94.6(4)
O10 U5 O58 85.3(5)
O31 U5 O58 129.3(4)
O49 U5 O58 75.8(3)
O46 U5 O58 148.8(4)
O57 U5 O58 54.0(3)
O12 U6 O11 178.7(5)
O12 U6 O80 89.2(5)
O11 U6 O80 90.6(5)
O12 U6 O62 90.9(4)
O11 U6 O62 90.1(4)
O80 U6 O62 141.9(4)
O12 U6 O59 92.7(4)
O11 U6 O59 86.8(4)
O80 U6 O59 148.1(4)
O62 U6 O59 70.0(3)
O12 U6 O36 88.1(4)
O11 U6 O36 90.6(4)
O80 U6 O36 73.4(4)
O62 U6 O36 144.8(3)
O59 U6 O36 74.9(3)
O12 U6 O78 92.2(5)
O11 U6 O78 89.0(4)
O80 U6 O78 71.7(4)
O62 U6 O78 70.2(3)
O59 U6 O78 139.9(3)
O36 U6 O78 145.0(3)
O13 U7 O14 174.1(7)
O13 U7 O75 102.6(8)
O14 U7 O75 72.9(8)
O13 U7 O77 88.6(5)
O14 U7 O77 94.2(6)
O75 U7 O77 79.2(6)
O13 U7 O66 87.2(6)
O14 U7 O66 88.1(5)
O75 U7 O66 77.9(6)
O77 U7 O66 155.2(4)
O13 U7 O71 94.4(5)
O14 U7 O71 88.4(6)
O75 U7 O71 152.0(6)
O77 U7 O71 123.9(4)
O66 U7 O71 80.9(3)
O13 U7 O72 99.6(6)
O14 U7 O72 86.3(4)
O75 U7 O72 142.1(6)
O77 U7 O72 71.0(3)
O66 U7 O72 133.9(3)
O71 U7 O72 53.2(3)
O16 U8 O15 179.1(4)
O16 U8 O48 94.3(4)
O15 U8 O48 85.3(4)
O16 U8 O73 90.9(4)
O15 U8 O73 89.9(4)
O48 U8 O73 137.9(3)
O16 U8 O70 93.1(3)
O15 U8 O70 86.8(3)
O48 U8 O70 148.4(3)
O73 U8 O70 72.6(3)
O16 U8 O56 85.7(4)
O15 U8 O56 93.5(4)
O48 U8 O56 72.9(4)
O73 U8 O56 149.2(3)
O70 U8 O56 77.1(3)
O16 U8 O50 91.9(3)
O15 U8 O50 88.7(3)
O48 U8 O50 69.9(4)
O73 U8 O50 68.2(3)
O70 U8 O50 140.5(3)
O56 U8 O50 142.4(3)
O18 U9 O17 176.8(6)
O18 U9 O23 87.6(5)
O17 U9 O23 89.3(4)
O18 U9 O45 88.8(6)
O17 U9 O45 94.2(5)
O23 U9 O45 144.3(5)
O18 U9 O47 87.3(5)
O17 U9 O47 94.8(4)
O23 U9 O47 144.9(3)
O45 U9 O47 70.2(5)
O18 U9 O51 92.3(5)
O17 U9 O51 86.2(4)
O23 U9 O51 74.4(3)
O45 U9 O51 141.2(5)
O47 U9 O51 71.2(3)
O18 U9 O29 90.8(5)
O17 U9 O29 88.9(4)
O23 U9 O29 70.8(4)
O45 U9 O29 73.8(5)
O47 U9 O29 144.0(4)
O51 U9 O29 144.9(4)
O20 U10 O19 178.2(6)
O20 U10 O79 87.2(5)
O19 U10 O79 93.8(5)
O20 U10 O68 91.0(6)
O19 U10 O68 89.1(6)
O79 U10 O68 145.3(5)
O20 U10 O76 84.5(6)
O19 U10 O76 97.2(6)
O79 U10 O76 72.2(5)
O68 U10 O76 73.1(5)
O20 U10 O37 91.5(5)
O19 U10 O37 87.3(5)
O79 U10 O37 72.3(5)
O68 U10 O37 142.5(5)
O76 U10 O37 144.4(5)
O20 U10 O43 91.7(5)
O19 U10 O43 86.6(5)
O79 U10 O43 142.4(5)
O68 U10 O43 72.3(5)
O76 U10 O43 145.1(6)
O37 U10 O43 70.2(5)
O22 Cu1 O42 87.9(7)
O22 Cu1 O81 88.9(4)
O42 Cu1 O81 159.8(5)
O22 Cu1 O82 174.5(4)
O42 Cu1 O82 86.9(6)
O81 Cu1 O82 95.2(3)
O22 Cu1 O1 100.3(4)
O42 Cu1 O1 112.3(5)
O81 Cu1 O1 87.9(3)
O82 Cu1 O1 83.5(3)
O30 Cu2 O24 91.5(4)
O30 Cu2 O83 89.1(4)
O24 Cu2 O83 176.9(5)
O30 Cu2 O81 167.6(4)
O24 Cu2 O81 94.3(4)
O83 Cu2 O81 84.6(4)
O30 Cu2 O17 103.7(4)
O24 Cu2 O17 101.4(4)
O83 Cu2 O17 81.4(4)
O81 Cu2 O17 85.9(3)
O25 Cu3 O84 175.5(4)
O25 Cu3 O52 94.6(4)
O84 Cu3 O52 86.6(5)
O25 Cu3 O81 91.9(4)
O84 Cu3 O81 87.3(4)
O52 Cu3 O81 171.6(4)
O85 Cu4 O38 92.5(4)
O85 Cu4 O82 83.1(4)
O38 Cu4 O82 173.6(3)
O85 Cu4 O40 168.3(6)
O38 Cu4 O40 89.5(5)
O82 Cu4 O40 93.9(5)
O67 Cu5 O44 90.6(7)
O67 Cu5 O82 175.6(4)
O44 Cu5 O82 93.4(6)
O67 Cu5 O86 90.3(4)
O44 Cu5 O86 172.7(5)
O82 Cu5 O86 85.5(3)
O74 Cu6 O61 161.0(4)
O74 Cu6 O87 82.7(3)
O61 Cu6 O87 93.7(3)
O74 Cu6 O88 94.6(3)
O61 Cu6 O88 83.4(3)
O87 Cu6 O88 162.9(4)
O74 Cu6 O89 98.9(4)
O61 Cu6 O89 100.1(4)
O87 Cu6 O89 99.1(4)
O88 Cu6 O89 97.9(4)
U1 O1 Cu1 122.3(4)
U9 O17 Cu2 115.2(5)
C7 O21 U1 140.4(11)
C7 O22 Cu1 128.0(10)
C9 O23 U9 143.3(10)
C9 O24 Cu2 127.7(11)
C11 O25 Cu3 130.4(9)
C11 O26 U3 141.2(9)
C19 O27 U2 150.3(10)
C19 O27 U1 90.9(9)
U2 O27 U1 114.2(4)
C19 O28 U1 99.3(9)
C21 O29 U9 147.3(10)
C21 O30 Cu2 121.1(9)
C23 O31 U5 148.5(12)
C23 O32 U2 167.3(13)
C31 O33 U2 152.1(9)
C31 O33 U1 90.8(8)
U2 O33 U1 111.3(4)
C31 O34 U1 103.1(9)
C33 O35 U2 174.1(10)
C33 O36 U6 144.8(9)
C35 O37 U10 143.7(10)
C35 O38 Cu4 121.2(7)
C43 O39 U1 138.0(12)
C43 O40 Cu4 144.8(10)
C45 O41 U3 147.5(12)
C45 O42 Cu1 139.6(12)
C47 O43 U10 137.7(18)
C47 O44 Cu5 129.0(11)
C55 O45 U9 168.7(16)
C55 O46 U5 136.9(12)
C57 O47 U9 131.3(9)
C57 O48 U8 155.7(10)
C59 O49 U5 138.4(8)
C59 O50 U8 143.1(9)
C67 O51 U9 139.2(10)
C67 O52 Cu3 119.7(10)
C69 O53 U4 149.8(10)
C69 O53 U3 89.0(9)
U4 O53 U3 114.8(4)
C69 O54 U3 105.6(9)
C71 O55 U4 173.6(12)
C71 O56 U8 143.2(8)
C79 O57 U5 95.7(8)
C79 O58 U5 90.1(8)
C81 O59 U6 161.0(8)
C81 O60 U2 142.4(7)
C83 O61 Cu6 130.8(8)
C83 O62 U6 141.5(9)
C91 O63 U4 162.9(10)
C91 O64 U3 118.9(11)
C93 O65 U4 148.4(15)
C93 O66 U7 146.5(10)
C95 O67 Cu5 117.7(8)
C95 O68 U10 155.2(15)
C103 O69 U4 139.9(8)
C103 O70 U8 160.4(8)
C105 O71 U7 94.2(7)
C105 O72 U7 89.2(7)
C107 O73 U8 142.7(7)
C107 O74 Cu6 131.3(8)
C115 O75 U7 131.6(17)
C115 O76 U10 146.7(17)
C117 O77 U7 142.1(10)
C117 O78 U6 144.6(9)
C119 O79 U10 138.8(11)
C119 O80 U6 175.2(14)
Cu1 O81 Cu2 120.2(4)
Cu1 O81 Cu3 122.7(4)
Cu2 O81 Cu3 106.2(4)
Cu5 O82 Cu1 121.6(4)
Cu5 O82 Cu4 111.1(4)
Cu1 O82 Cu4 115.2(4)
C2 C1 C8 109.4(13)
C2 C1 C6 111.9(12)
C8 C1 C6 109.6(13)
C2 C1 C7 107.5(12)
C8 C1 C7 107.6(13)
C6 C1 C7 110.7(12)
C1 C2 C3 117.3(12)
C1 C2 H2A 108.0
C3 C2 H2A 108.0
C1 C2 H2B 108.0
C3 C2 H2B 108.0
H2A C2 H2B 107.2
C4 C3 C9 108.8(12)
C4 C3 C2 110.7(12)
C9 C3 C2 116.3(12)
C4 C3 C10 107.1(12)
C9 C3 C10 103.2(12)
C2 C3 C10 110.2(12)
C5 C4 C3 116.9(13)
C5 C4 H4A 108.1
C3 C4 H4A 108.1
C5 C4 H4B 108.1
C3 C4 H4B 108.1
H4A C4 H4B 107.3
C6 C5 C4 112.5(12)
C6 C5 C11 113.1(11)
C4 C5 C11 112.8(12)
C6 C5 C12 107.2(12)
C4 C5 C12 108.8(11)
C11 C5 C12 101.6(11)
C5 C6 C1 118.8(13)
C5 C6 H6A 107.6
C1 C6 H6A 107.6
C5 C6 H6B 107.6
C1 C6 H6B 107.6
H6A C6 H6B 107.1
O21 C7 O22 128.2(15)
O21 C7 C1 118.9(13)
O22 C7 C1 112.8(12)
C1 C8 H8A 109.5
C1 C8 H8B 109.5
H8A C8 H8B 109.5
C1 C8 H8C 109.5
H8A C8 H8C 109.5
H8B C8 H8C 109.5
O23 C9 O24 124.5(14)
O23 C9 C3 116.5(13)
O24 C9 C3 118.9(15)
C3 C10 H10A 109.5
C3 C10 H10B 109.5
H10A C10 H10B 109.5
C3 C10 H10C 109.5
H10A C10 H10C 109.5
H10B C10 H10C 109.5
O26 C11 O25 126.8(13)
O26 C11 C5 116.3(14)
O25 C11 C5 116.9(12)
C5 C12 H12A 109.5
C5 C12 H12B 109.5
H12A C12 H12B 109.5
C5 C12 H12C 109.5
H12A C12 H12C 109.5
H12B C12 H12C 109.5
C14 C13 C19 111.9(13)
C14 C13 C18 111.9(16)
C19 C13 C18 118.8(14)
C14 C13 C20 108.3(15)
C19 C13 C20 96.4(14)
C18 C13 C20 107.9(13)
C13 C14 C15 117.5(14)
C13 C14 H14A 107.9
C15 C14 H14A 107.9
C13 C14 H14B 107.9
C15 C14 H14B 107.9
H14A C14 H14B 107.2
C21 C15 C22 112.7(14)
C21 C15 C14 110.5(15)
C22 C15 C14 107.0(15)
C21 C15 C16 113.1(15)
C22 C15 C16 105.4(13)
C14 C15 C16 107.8(14)
C17 C16 C15 113.6(14)
C17 C16 H16A 108.9
C15 C16 H16A 108.9
C17 C16 H16B 108.9
C15 C16 H16B 108.9
H16A C16 H16B 107.7
C18 C17 C16 113.3(16)
C18 C17 C23 117.4(15)
C16 C17 C23 111.8(15)
C18 C17 C24 108.0(14)
C16 C17 C24 105.7(15)
C23 C17 C24 99.0(15)
C17 C18 C13 116.1(14)
C17 C18 H18A 108.3
C13 C18 H18A 108.3
C17 C18 H18B 108.3
C13 C18 H18B 108.3
H18A C18 H18B 107.4
O28 C19 O27 116.5(14)
O28 C19 C13 119.0(14)
O27 C19 C13 124.1(14)
C13 C20 H20A 109.5
C13 C20 H20B 109.5
H20A C20 H20B 109.5
C13 C20 H20C 109.5
H20A C20 H20C 109.5
H20B C20 H20C 109.5
O29 C21 O30 121.4(14)
O29 C21 C15 118.9(14)
O30 C21 C15 119.7(16)
C15 C22 H22A 109.5
C15 C22 H22B 109.5
H22A C22 H22B 109.5
C15 C22 H22C 109.5
H22A C22 H22C 109.5
H22B C22 H22C 109.5
O32 C23 O31 123.4(16)
O32 C23 C17 117.5(16)
O31 C23 C17 119.1(16)
C17 C24 H24A 109.5
C17 C24 H24B 109.5
H24A C24 H24B 109.5
C17 C24 H24C 109.5
H24A C24 H24C 109.5
H24B C24 H24C 109.5
C31 C25 C30 112.9(12)
C31 C25 C26 119.2(13)
C30 C25 C26 106.0(13)
C31 C25 C32 102.0(14)
C30 C25 C32 108.4(13)
C26 C25 C32 107.8(13)
C27 C26 C25 118.3(11)
C27 C26 H26A 107.7
C25 C26 H26A 107.7
C27 C26 H26B 107.7
C25 C26 H26B 107.7
H26A C26 H26B 107.1
C28 C27 C33 115.0(12)
C28 C27 C34 109.8(13)
C33 C27 C34 99.9(12)
C28 C27 C26 109.8(13)
C33 C27 C26 114.0(12)
C34 C27 C26 107.7(12)
C27 C28 C29 115.7(13)
C27 C28 H28A 108.4
C29 C28 H28A 108.4
C27 C28 H28B 108.4
C29 C28 H28B 108.4
H28A C28 H28B 107.4
C35 C29 C28 112.4(11)
C35 C29 C30 112.3(12)
C28 C29 C30 108.7(12)
C35 C29 C36 108.0(13)
C28 C29 C36 107.3(12)
C30 C29 C36 107.8(12)
C25 C30 C29 118.3(12)
C25 C30 H30A 107.7
C29 C30 H30A 107.7
C25 C30 H30B 107.7
C29 C30 H30B 107.7
H30A C30 H30B 107.1
O34 C31 O33 116.5(13)
O34 C31 C25 119.6(12)
O33 C31 C25 122.4(12)
C25 C32 H32A 109.5
C25 C32 H32B 109.5
H32A C32 H32B 109.5
C25 C32 H32C 109.5
H32A C32 H32C 109.5
H32B C32 H32C 109.5
O36 C33 O35 121.2(14)
O36 C33 C27 119.5(12)
O35 C33 C27 119.3(14)
C27 C34 H34A 109.5
C27 C34 H34B 109.5
H34A C34 H34B 109.5
C27 C34 H34C 109.5
H34A C34 H34C 109.5
H34B C34 H34C 109.5
O37 C35 O38 122.7(12)
O37 C35 C29 119.1(14)
O38 C35 C29 118.2(12)
C29 C36 H36A 111.1
C29 C36 H36B 108.6
H36A C36 H36B 109.5
C29 C36 H36C 108.7
H36A C36 H36C 109.5
H36B C36 H36C 109.4
C42 C37 C38 114.0(8)
C42 C37 C43 113.8(15)
C38 C37 C43 116.0(16)
C42 C37 C44 107.6(8)
C38 C37 C44 107.0(8)
C43 C37 C44 96.3(14)
C39 C38 C37 113.1(8)
C39 C38 H38A 109.0
C37 C38 H38A 109.0
C39 C38 H38B 109.0
C37 C38 H38B 109.0
H38A C38 H38B 107.8
C38 C39 C40 110.7(8)
C38 C39 C45 114.5(14)
C40 C39 C45 106.9(8)
C38 C39 C46 110.5(15)
C40 C39 C46 105.4(9)
C45 C39 C46 108.2(16)
C41 C40 C39 111.9(7)
C41 C40 H40A 109.2
C39 C40 H40A 109.2
C41 C40 H40B 109.2
C39 C40 H40B 109.2
H40A C40 H40B 107.9
C42 C41 C40 115.3(8)
C42 C41 C47 102.3(17)
C40 C41 C47 114.3(14)
C42 C41 C48 119.6(16)
C40 C41 C48 98.2(14)
C47 C41 C48 107.6(17)
C41 C42 C37 116.0(8)
C41 C42 H42A 108.3
C37 C42 H42A 108.3
C41 C42 H42B 108.3
C37 C42 H42B 108.3
H42A C42 H42B 107.4
O39 C43 O40 117.6(11)
O39 C43 C37 124.4(16)
O40 C43 C37 114.5(15)
C37 C44 H44A 109.5
C37 C44 H44B 109.5
H44A C44 H44B 109.5
C37 C44 H44C 109.5
H44A C44 H44C 109.5
H44B C44 H44C 109.5
O41 C45 O42 119.6(11)
O41 C45 C39 112.3(16)
O42 C45 C39 118.8(15)
C39 C46 H46A 111.3
C39 C46 H46B 108.0
H46A C46 H46B 109.5
C39 C46 H46C 109.1
H46A C46 H46C 109.5
H46B C46 H46C 109.5
O43 C47 O44 125.8(12)
O43 C47 C41 113.2(13)
O44 C47 C41 120.7(14)
C41 C48 H48A 109.5
C41 C48 H48B 109.5
H48A C48 H48B 109.5
C41 C48 H48C 109.5
H48A C48 H48C 109.5
H48B C48 H48C 109.5
C54 C49 C55 112.7(12)
C54 C49 C50 112.1(13)
C55 C49 C50 112.3(11)
C54 C49 C56 109.3(11)
C55 C49 C56 101.3(12)
C50 C49 C56 108.4(11)
C49 C50 C51 113.3(11)
C49 C50 H50A 108.9
C51 C50 H50A 108.9
C49 C50 H50B 108.9
C51 C50 H50B 108.9
H50A C50 H50B 107.7
C52 C51 C50 112.9(11)
C52 C51 C57 114.4(11)
C50 C51 C57 108.6(11)
C52 C51 C58 110.3(11)
C50 C51 C58 108.3(11)
C57 C51 C58 101.5(10)
C51 C52 C53 118.0(12)
C51 C52 H52A 107.8
C53 C52 H52A 107.8
C51 C52 H52B 107.8
C53 C52 H52B 107.8
H52A C52 H52B 107.1
C60 C53 C59 103.5(10)
C60 C53 C54 111.1(10)
C59 C53 C54 113.5(10)
C60 C53 C52 105.8(10)
C59 C53 C52 112.6(9)
C54 C53 C52 109.9(11)
C49 C54 C53 116.8(11)
C49 C54 H54A 108.1
C53 C54 H54A 108.1
C49 C54 H54B 108.1
C53 C54 H54B 108.1
H54A C54 H54B 107.3
O45 C55 O46 123.5(17)
O45 C55 C49 121.4(14)
O46 C55 C49 113.5(13)
C49 C56 H56A 109.5
C49 C56 H56B 109.5
H56A C56 H56B 109.5
C49 C56 H56C 109.5
H56A C56 H56C 109.5
H56B C56 H56C 109.5
O47 C57 O48 122.1(11)
O47 C57 C51 119.7(11)
O48 C57 C51 118.2(12)
C51 C58 H58A 109.5
C51 C58 H58B 109.5
H58A C58 H58B 109.5
C51 C58 H58C 109.5
H58A C58 H58C 109.5
H58B C58 H58C 109.5
O50 C59 O49 121.6(11)
O50 C59 C53 122.3(11)
O49 C59 C53 114.7(10)
C53 C60 H60A 109.5
C53 C60 H60B 109.5
H60A C60 H60B 109.5
C53 C60 H60C 109.5
H60A C60 H60C 109.5
H60B C60 H60C 109.5
C62 C61 C68 105.9(12)
C62 C61 C67 110.2(12)
C68 C61 C67 109.7(13)
C62 C61 C66 110.3(12)
C68 C61 C66 106.1(12)
C67 C61 C66 114.1(12)
C61 C62 C63 119.3(12)
C61 C62 H62A 107.5
C63 C62 H62A 107.5
C61 C62 H62B 107.5
C63 C62 H62B 107.5
H62A C62 H62B 107.0
C69 C63 C62 115.9(11)
C69 C63 C64 116.0(13)
C62 C63 C64 106.0(12)
C69 C63 C70 100.2(11)
C62 C63 C70 110.7(12)
C64 C63 C70 107.8(11)
C65 C64 C63 118.2(11)
C65 C64 H64A 107.7
C63 C64 H64A 107.7
C65 C64 H64B 107.7
C63 C64 H64B 107.7
H64A C64 H64B 107.1
C66 C65 C64 110.6(12)
C66 C65 C71 112.9(11)
C64 C65 C71 113.4(12)
C66 C65 C72 105.5(13)
C64 C65 C72 107.6(12)
C71 C65 C72 106.2(15)
C65 C66 C61 116.3(12)
C65 C66 H66A 108.2
C61 C66 H66A 108.2
C65 C66 H66B 108.2
C61 C66 H66B 108.2
H66A C66 H66B 107.4
O51 C67 O52 127.5(15)
O51 C67 C61 116.9(14)
O52 C67 C61 115.6(13)
C61 C68 H68A 109.5
C61 C68 H68B 109.5
H68A C68 H68B 109.5
C61 C68 H68C 109.5
H68A C68 H68C 109.5
H68B C68 H68C 109.5
O53 C69 O54 115.7(13)
O53 C69 C63 125.9(14)
O54 C69 C63 118.0(12)
C63 C70 H70A 109.5
C63 C70 H70B 109.5
H70A C70 H70B 109.5
C63 C70 H70C 109.5
H70A C70 H70C 109.5
H70B C70 H70C 109.5
O55 C71 O56 121.2(15)
O55 C71 C65 121.4(14)
O56 C71 C65 117.3(11)
C65 C72 H72A 109.5
C65 C72 H72B 109.5
H72A C72 H72B 109.5
C65 C72 H72C 109.5
H72A C72 H72C 109.5
H72B C72 H72C 109.5
C79 C73 C74 112.4(11)
C79 C73 C78 113.5(11)
C74 C73 C78 111.1(10)
C79 C73 C80 103.2(10)
C74 C73 C80 109.0(10)
C78 C73 C80 107.2(11)
C73 C74 C75 118.5(11)
C73 C74 H74A 107.7
C75 C74 H74A 107.7
C73 C74 H74B 107.7
C75 C74 H74B 107.7
H74A C74 H74B 107.1
C81 C75 C82 104.6(10)
C81 C75 C74 111.1(11)
C82 C75 C74 109.4(10)
C81 C75 C76 113.9(10)
C82 C75 C76 108.0(11)
C74 C75 C76 109.6(10)
C77 C76 C75 117.5(10)
C77 C76 H76A 107.9
C75 C76 H76A 107.9
C77 C76 H76B 107.9
C75 C76 H76B 107.9
H76A C76 H76B 107.2
C76 C77 C83 112.3(10)
C76 C77 C78 110.1(11)
C83 C77 C78 113.2(10)
C76 C77 C84 109.7(10)
C83 C77 C84 101.6(11)
C78 C77 C84 109.7(10)
C77 C78 C73 118.4(10)
C77 C78 H78A 107.7
C73 C78 H78A 107.7
C77 C78 H78B 107.7
C73 C78 H78B 107.7
H78A C78 H78B 107.1
O57 C79 O58 117.8(12)
O57 C79 C73 122.0(13)
O58 C79 C73 119.4(12)
C73 C80 H80A 109.5
C73 C80 H80B 109.5
H80A C80 H80B 109.5
C73 C80 H80C 109.5
H80A C80 H80C 109.5
H80B C80 H80C 109.5
O60 C81 O59 122.3(11)
O60 C81 C75 118.3(11)
O59 C81 C75 118.9(12)
C75 C82 H82A 109.5
C75 C82 H82B 109.5
H82A C82 H82B 109.5
C75 C82 H82C 109.5
H82A C82 H82C 109.5
H82B C82 H82C 109.5
O61 C83 O62 122.9(11)
O61 C83 C77 116.5(11)
O62 C83 C77 120.1(11)
C77 C84 H84A 109.5
C77 C84 H84B 109.5
H84A C84 H84B 109.5
C77 C84 H84C 109.5
H84A C84 H84C 109.5
H84B C84 H84C 109.5
C91 C85 C86 118.1(15)
C91 C85 C92 102.0(13)
C86 C85 C92 112.0(13)
C91 C85 C90 112.6(12)
C86 C85 C90 108.0(12)
C92 C85 C90 103.1(14)
C87 C86 C85 118.8(13)
C87 C86 H86A 107.6
C85 C86 H86A 107.6
C87 C86 H86B 107.6
C85 C86 H86B 107.6
H86A C86 H86B 107.0
C88 C87 C86 110.0(16)
C88 C87 C93 115.4(14)
C86 C87 C93 114.6(14)
C88 C87 C94 112.0(15)
C86 C87 C94 107.7(15)
C93 C87 C94 96.3(16)
C87 C88 C89 118.3(12)
C87 C88 H88A 107.7
C89 C88 H88A 107.7
C87 C88 H88B 107.7
C89 C88 H88B 107.7
H88A C88 H88B 107.1
C95 C89 C88 110.7(11)
C95 C89 C90 111.8(11)
C88 C89 C90 111.8(12)
C95 C89 C96 107.2(14)
C88 C89 C96 106.3(14)
C90 C89 C96 108.8(12)
C89 C90 C85 114.9(11)
C89 C90 H90A 108.6
C85 C90 H90A 108.6
C89 C90 H90B 108.6
C85 C90 H90B 108.6
H90A C90 H90B 107.5
O64 C91 O63 116.3(16)
O64 C91 C85 120.4(15)
O63 C91 C85 122.7(17)
C85 C92 H92A 109.5
C85 C92 H92B 109.5
H92A C92 H92B 109.5
C85 C92 H92C 109.5
H92A C92 H92C 109.5
H92B C92 H92C 109.5
O66 C93 O65 125.7(17)
O66 C93 C87 117.3(13)
O65 C93 C87 116.7(16)
C87 C94 H94A 109.5
C87 C94 H94B 109.5
H94A C94 H94B 109.5
C87 C94 H94C 109.5
H94A C94 H94C 109.5
H94B C94 H94C 109.5
O68 C95 O67 126.9(15)
O68 C95 C89 116.4(15)
O67 C95 C89 116.6(11)
C89 C96 H96A 109.5
C89 C96 H96B 109.5
H96A C96 H96B 109.5
C89 C96 H96C 109.5
H96A C96 H96C 109.5
H96B C96 H96C 109.5
C103 C97 C98 113.1(10)
C103 C97 C104 105.2(10)
C98 C97 C104 107.4(10)
C103 C97 C102 116.4(10)
C98 C97 C102 108.7(10)
C104 C97 C102 105.2(9)
C97 C98 C99 117.7(9)
C97 C98 H98A 107.9
C99 C98 H98A 107.9
C97 C98 H98B 107.9
C99 C98 H98B 107.9
H98A C98 H98B 107.2
C105 C99 C98 110.1(10)
C105 C99 C100 115.4(9)
C98 C99 C100 111.9(9)
C105 C99 C106 103.8(9)
C98 C99 C106 108.6(9)
C100 C99 C106 106.5(10)
C101 C100 C99 114.3(10)
C101 C100 H10D 108.7
C99 C100 H10D 108.7
C101 C100 H10E 108.7
C99 C100 H10E 108.7
H10D C100 H10E 107.6
C107 C101 C100 114.4(9)
C107 C101 C108 102.6(9)
C100 C101 C108 108.0(10)
C107 C101 C102 114.5(10)
C100 C101 C102 110.1(9)
C108 C101 C102 106.5(9)
C97 C102 C101 116.1(8)
C97 C102 H10F 108.3
C101 C102 H10F 108.3
C97 C102 H10G 108.3
C101 C102 H10G 108.3
H10F C102 H10G 107.4
O69 C103 O70 120.5(11)
O69 C103 C97 118.2(10)
O70 C103 C97 121.2(10)
C97 C104 H10H 109.5
C97 C104 H10I 109.5
H10H C104 H10I 109.5
C97 C104 H10J 109.5
H10H C104 H10J 109.5
H10I C104 H10J 109.5
O71 C105 O72 119.0(11)
O71 C105 C99 121.9(11)
O72 C105 C99 118.8(12)
C99 C106 H10K 109.5
C99 C106 H10L 109.5
H10K C106 H10L 109.5
C99 C106 H10M 109.5
H10K C106 H10M 109.5
H10L C106 H10M 109.5
O73 C107 O74 123.2(11)
O73 C107 C101 119.9(9)
O74 C107 C101 116.1(11)
C101 C108 H10N 109.5
C101 C108 H10O 109.5
H10N C108 H10O 109.5
C101 C108 H10P 109.5
H10N C108 H10P 109.5
H10O C108 H10P 109.5
C116 C109 C115 108.2(12)
C116 C109 C114 110.6(11)
C115 C109 C114 109.9(12)
C116 C109 C110 106.4(12)
C115 C109 C110 112.7(10)
C114 C109 C110 109.1(10)
C111 C110 C109 117.2(12)
C111 C110 H11A 108.0
C109 C110 H11A 108.0
C111 C110 H11B 108.0
C109 C110 H11B 108.0
H11A C110 H11B 107.2
C117 C111 C118 101.0(10)
C117 C111 C110 113.0(10)
C118 C111 C110 108.5(11)
C117 C111 C112 115.1(11)
C118 C111 C112 108.2(10)
C110 C111 C112 110.3(11)
C111 C112 C113 117.8(10)
C111 C112 H11C 107.9
C113 C112 H11C 107.9
C111 C112 H11D 107.9
C113 C112 H11D 107.9
H11C C112 H11D 107.2
C119 C113 C120 104.6(12)
C119 C113 C114 112.5(11)
C120 C113 C114 109.2(10)
C119 C113 C112 114.3(10)
C120 C113 C112 108.4(10)
C114 C113 C112 107.7(12)
C109 C114 C113 117.2(9)
C109 C114 H11E 108.0
C113 C114 H11E 108.0
C109 C114 H11F 108.0
C113 C114 H11F 108.0
H11E C114 H11F 107.2
O76 C115 O75 120.4(17)
O76 C115 C109 122.5(14)
O75 C115 C109 106.9(17)
C109 C116 H11G 109.5
C109 C116 H11H 109.5
H11G C116 H11H 109.5
C109 C116 H11I 109.5
H11G C116 H11I 109.5
H11H C116 H11I 109.5
O77 C117 O78 122.9(12)
O77 C117 C111 116.6(13)
O78 C117 C111 119.8(12)
C111 C118 H11J 109.5
C111 C118 H11K 109.5
H11J C118 H11K 109.5
C111 C118 H11L 109.5
H11J C118 H11L 109.5
H11K C118 H11L 109.5
O80 C119 O79 121.1(15)
O80 C119 C113 119.8(14)
O79 C119 C113 118.9(10)
C113 C120 H12D 109.5
C113 C120 H12E 109.5
H12D C120 H12E 109.5
C113 C120 H12F 109.5
H12D C120 H12F 109.5
H12E C120 H12F 109.5

loop_
_geom_bond_atom_site_label_1
_geom_bond_atom_site_label_2
_geom_bond_distance
U1 O2 1.761(10)
U1 O1 1.781(9)
U1 O21 2.343(10)
U1 O34 2.446(11)
U1 O28 2.447(12)
U1 O39 2.520(16)
U1 O27 2.617(10)
U1 O33 2.658(10)
U2 O4 1.752(8)
U2 O3 1.777(10)
U2 O35 2.232(12)
U2 O32 2.276(11)
U2 O60 2.296(9)
U2 O27 2.447(10)
U2 O33 2.491(11)
U3 O5 1.797(8)
U3 O6 1.807(12)
U3 O26 2.340(10)
U3 O64 2.369(13)
U3 O54 2.396(9)
U3 O41 2.446(16)
U3 O53 2.752(12)
U4 O8 1.731(9)
U4 O7 1.770(14)
U4 O55 2.208(14)
U4 O65 2.280(14)
U4 O69 2.345(9)
U4 O63 2.372(10)
U4 O53 2.540(11)
U5 O9 1.780(10)
U5 O10 1.786(12)
U5 O31 2.324(12)
U5 O49 2.347(9)
U5 O46 2.357(13)
U5 O57 2.398(10)
U5 O58 2.471(9)
U6 O12 1.767(9)
U6 O11 1.790(9)
U6 O80 2.308(13)
U6 O62 2.346(8)
U6 O59 2.354(9)
U6 O36 2.368(10)
U6 O78 2.396(11)
U7 O13 1.719(13)
U7 O14 1.724(13)
U7 O75 2.315(19)
U7 O77 2.352(12)
U7 O66 2.372(13)
U7 O71 2.406(8)
U7 O72 2.465(9)
U8 O16 1.779(8)
U8 O15 1.787(9)
U8 O48 2.301(10)
U8 O73 2.325(8)
U8 O70 2.334(8)
U8 O56 2.377(9)
U8 O50 2.447(8)
U9 O18 1.785(10)
U9 O17 1.819(8)
U9 O23 2.281(11)
U9 O45 2.320(15)
U9 O47 2.357(11)
U9 O51 2.373(9)
U9 O29 2.400(12)
U10 O20 1.737(9)
U10 O19 1.786(9)
U10 O79 2.324(10)
U10 O68 2.337(12)
U10 O76 2.344(16)
U10 O37 2.401(11)
U10 O43 2.479(17)
Cu1 O22 1.906(11)
Cu1 O42 1.959(15)
Cu1 O81 1.980(8)
Cu1 O82 1.990(8)
Cu1 O1 2.404(8)
Cu2 O30 1.923(9)
Cu2 O24 1.934(11)
Cu2 O83 1.977(10)
Cu2 O81 2.017(7)
Cu2 O17 2.429(10)
Cu3 O25 1.915(9)
Cu3 O84 1.927(10)
Cu3 O52 1.953(9)
Cu3 O81 2.028(8)
Cu4 O85 1.926(10)
Cu4 O38 1.925(8)
Cu4 O82 2.008(8)
Cu4 O40 2.080(15)
Cu5 O67 1.926(10)
Cu5 O44 1.940(14)
Cu5 O82 1.978(8)
Cu5 O86 1.979(9)
Cu6 O74 1.930(8)
Cu6 O61 1.941(8)
Cu6 O87 1.964(8)
Cu6 O88 1.968(8)
Cu6 O89 2.252(11)
O21 C7 1.239(16)
O22 C7 1.290(18)
O23 C9 1.222(18)
O24 C9 1.298(18)
O25 C11 1.288(18)
O26 C11 1.219(17)
O27 C19 1.286(17)
O28 C19 1.272(18)
O29 C21 1.28(2)
O30 C21 1.299(18)
O31 C23 1.25(2)
O32 C23 1.250(19)
O33 C31 1.287(16)
O34 C31 1.218(15)
O35 C33 1.262(17)
O36 C33 1.218(17)
O37 C35 1.238(17)
O38 C35 1.309(16)
O39 C43 1.264(9)
O40 C43 1.268(9)
O41 C45 1.240(9)
O42 C45 1.271(9)
O43 C47 1.226(9)
O44 C47 1.233(9)
O45 C55 1.172(19)
O46 C55 1.268(18)
O47 C57 1.213(15)
O48 C57 1.252(15)
O49 C59 1.260(14)
O50 C59 1.221(14)
O51 C67 1.210(17)
O52 C67 1.246(17)
O53 C69 1.253(16)
O54 C69 1.278(17)
O55 C71 1.210(17)
O56 C71 1.249(16)
O57 C79 1.246(17)
O58 C79 1.336(16)
O59 C81 1.284(14)
O60 C81 1.227(15)
O61 C83 1.256(14)
O62 C83 1.268(14)
O63 C91 1.256(18)
O64 C91 1.21(2)
O65 C93 1.218(18)
O66 C93 1.214(18)
O67 C95 1.272(18)
O68 C95 1.235(17)
O69 C103 1.268(14)
O70 C103 1.274(14)
O71 C105 1.221(15)
O72 C105 1.312(14)
O73 C107 1.262(15)
O74 C107 1.270(13)
O75 C115 1.33(2)
O76 C115 1.12(2)
O77 C117 1.238(16)
O78 C117 1.259(16)
O79 C119 1.226(17)
O80 C119 1.163(16)
C1 C2 1.50(2)
C1 C8 1.52(2)
C1 C6 1.57(2)
C1 C7 1.59(2)
C2 C3 1.58(2)
C2 H2A 0.9900
C2 H2B 0.9900
C3 C4 1.532(19)
C3 C9 1.54(2)
C3 C10 1.61(2)
C4 C5 1.518(19)
C4 H4A 0.9900
C4 H4B 0.9900
C5 C6 1.467(19)
C5 C11 1.567(19)
C5 C12 1.58(2)
C6 H6A 0.9900
C6 H6B 0.9900
C8 H8A 0.9800
C8 H8B 0.9800
C8 H8C 0.9800
C10 H10A 0.9800
C10 H10B 0.9800
C10 H10C 0.9800
C12 H12A 0.9800
C12 H12B 0.9800
C12 H12C 0.9800
C13 C14 1.52(2)
C13 C19 1.52(2)
C13 C18 1.52(2)
C13 C20 1.57(2)
C14 C15 1.59(3)
C14 H14A 0.9900
C14 H14B 0.9900
C15 C21 1.42(2)
C15 C22 1.54(2)
C15 C16 1.63(2)
C16 C17 1.52(2)
C16 H16A 0.9900
C16 H16B 0.9900
C17 C18 1.49(2)
C17 C23 1.54(2)
C17 C24 1.60(2)
C18 H18A 0.9900
C18 H18B 0.9900
C20 H20A 0.9800
C20 H20B 0.9800
C20 H20C 0.9800
C22 H22A 0.9800
C22 H22B 0.9800
C22 H22C 0.9800
C24 H24A 0.9800
C24 H24B 0.9800
C24 H24C 0.9800
C25 C31 1.47(2)
C25 C30 1.52(2)
C25 C26 1.57(2)
C25 C32 1.61(2)
C26 C27 1.58(2)
C26 H26A 0.9900
C26 H26B 0.9900
C27 C28 1.510(19)
C27 C33 1.51(2)
C27 C34 1.542(19)
C28 C29 1.549(19)
C28 H28A 0.9900
C28 H28B 0.9900
C29 C35 1.453(17)
C29 C30 1.61(2)
C29 C36 1.599(19)
C30 H30A 0.9900
C30 H30B 0.9900
C32 H32A 0.9800
C32 H32B 0.9800
C32 H32C 0.9800
C34 H34A 0.9800
C34 H34B 0.9800
C34 H34C 0.9800
C36 H36A 0.9798
C36 H36B 0.9801
C36 H36C 0.9802
C37 C42 1.475(9)
C37 C38 1.487(9)
C37 C43 1.536(10)
C37 C44 1.539(9)
C38 C39 1.486(9)
C38 H38A 0.9900
C38 H38B 0.9900
C39 C40 1.493(9)
C39 C45 1.530(10)
C39 C46 1.552(10)
C40 C41 1.468(9)
C40 H40A 0.9900
C40 H40B 0.9900
C41 C42 1.465(9)
C41 C47 1.522(10)
C41 C48 1.535(10)
C42 H42A 0.9900
C42 H42B 0.9900
C44 H44A 0.9800
C44 H44B 0.9800
C44 H44C 0.9800
C46 H46A 0.9800
C46 H46B 0.9802
C46 H46C 0.9802
C48 H48A 0.9800
C48 H48B 0.9800
C48 H48C 0.9800
C49 C54 1.48(2)
C49 C55 1.53(2)
C49 C50 1.548(19)
C49 C56 1.552(18)
C50 C51 1.559(19)
C50 H50A 0.9900
C50 H50B 0.9900
C51 C52 1.47(2)
C51 C57 1.562(16)
C51 C58 1.579(17)
C52 C53 1.613(17)
C52 H52A 0.9900
C52 H52B 0.9900
C53 C60 1.551(19)
C53 C59 1.578(15)
C53 C54 1.57(2)
C54 H54A 0.9900
C54 H54B 0.9900
C56 H56A 0.9800
C56 H56B 0.9800
C56 H56C 0.9800
C58 H58A 0.9800
C58 H58B 0.9800
C58 H58C 0.9800
C60 H60A 0.9800
C60 H60B 0.9800
C60 H60C 0.9800
C61 C62 1.52(2)
C61 C68 1.525(19)
C61 C67 1.55(2)
C61 C66 1.55(2)
C62 C63 1.519(19)
C62 H62A 0.9900
C62 H62B 0.9900
C63 C69 1.488(19)
C63 C64 1.587(18)
C63 C70 1.599(19)
C64 C65 1.511(19)
C64 H64A 0.9900
C64 H64B 0.9900
C65 C66 1.520(19)
C65 C71 1.54(2)
C65 C72 1.53(2)
C66 H66A 0.9900
C66 H66B 0.9900
C68 H68A 0.9800
C68 H68B 0.9800
C68 H68C 0.9800
C70 H70A 0.9800
C70 H70B 0.9800
C70 H70C 0.9800
C72 H72A 0.9800
C72 H72B 0.9800
C72 H72C 0.9800
C73 C79 1.489(17)
C73 C74 1.527(18)
C73 C78 1.55(2)
C73 C80 1.557(16)
C74 C75 1.543(17)
C74 H74A 0.9900
C74 H74B 0.9900
C75 C81 1.520(17)
C75 C82 1.540(16)
C75 C76 1.55(2)
C76 C77 1.546(17)
C76 H76A 0.9900
C76 H76B 0.9900
C77 C83 1.538(16)
C77 C78 1.552(17)
C77 C84 1.561(19)
C78 H78A 0.9900
C78 H78B 0.9900
C80 H80A 0.9800
C80 H80B 0.9800
C80 H80C 0.9800
C82 H82A 0.9800
C82 H82B 0.9800
C82 H82C 0.9800
C84 H84A 0.9800
C84 H84B 0.9800
C84 H84C 0.9800
C85 C91 1.46(2)
C85 C86 1.53(2)
C85 C92 1.55(2)
C85 C90 1.575(19)
C86 C87 1.50(2)
C86 H86A 0.9900
C86 H86B 0.9900
C87 C88 1.46(2)
C87 C93 1.58(3)
C87 C94 1.62(3)
C88 C89 1.52(2)
C88 H88A 0.9900
C88 H88B 0.9900
C89 C95 1.51(2)
C89 C90 1.550(18)
C89 C96 1.585(18)
C90 H90A 0.9900
C90 H90B 0.9900
C92 H92A 0.9800
C92 H92B 0.9800
C92 H92C 0.9800
C94 H94A 0.9800
C94 H94B 0.9800
C94 H94C 0.9800
C96 H96A 0.9800
C96 H96B 0.9800
C96 H96C 0.9800
C97 C103 1.489(18)
C97 C98 1.535(16)
C97 C104 1.540(14)
C97 C102 1.569(15)
C98 C99 1.541(16)
C98 H98A 0.9900
C98 H98B 0.9900
C99 C105 1.518(17)
C99 C100 1.559(17)
C99 C106 1.589(15)
C100 C101 1.531(16)
C100 H10D 0.9900
C100 H10E 0.9900
C101 C107 1.514(16)
C101 C108 1.561(16)
C101 C102 1.577(15)
C102 H10F 0.9900
C102 H10G 0.9900
C104 H10H 0.9800
C104 H10I 0.9800
C104 H10J 0.9800
C106 H10K 0.9800
C106 H10L 0.9800
C106 H10M 0.9800
C108 H10N 0.9800
C108 H10O 0.9800
C108 H10P 0.9800
C109 C116 1.513(18)
C109 C115 1.53(2)
C109 C114 1.544(17)
C109 C110 1.568(19)
C110 C111 1.553(17)
C110 H11A 0.9900
C110 H11B 0.9900
C111 C117 1.528(16)
C111 C118 1.547(18)
C111 C112 1.551(17)
C112 C113 1.572(19)
C112 H11C 0.9900
C112 H11D 0.9900
C113 C119 1.53(2)
C113 C120 1.559(16)
C113 C114 1.542(18)
C114 H11E 0.9900
C114 H11F 0.9900
C116 H11G 0.9800
C116 H11H 0.9800
C116 H11I 0.9800
C118 H11J 0.9800
C118 H11K 0.9800
C118 H11L 0.9800
C120 H12D 0.9800
C120 H12E 0.9800
C120 H12F 0.9800
